data_4133358
loop_
_publ_author_name
'Zhang, Congcong'
'Hou, Guohua'
'Zi, Guofu'
'Ding, Wanjian'
'Walter, Marc D.'

_publ_section_title
;
 A Base-Free Terminal Actinide Phosphinidene Metallocene: Synthesis,
 Structure, Reactivity, and Computational Studies.
;
_journal_issue 43
_journal_name_full 'Journal of the American Chemical Society'
_journal_page_first 14511
_journal_page_last 14525
_journal_paper_doi 10.1021/jacs.8b09746
_journal_volume 140
_journal_year 2018
_chemical_formula_moiety '2(C60 H91 N2 P Th), 2(C6 H6)'
_chemical_formula_sum 'C132 H194 N4 P2 Th2'
_chemical_formula_weight 2362.92
_space_group_crystal_system triclinic
_space_group_IT_number 2
_space_group_name_Hall '-P 1'
_space_group_name_H-M_alt 'P -1'
_atom_sites_solution_hydrogens geom
_audit_creation_date 2018-03-30
_audit_creation_method
;
Olex2 1.2
(compiled 2017.03.28 svn.r3405 for OlexSys, GUI svn.r5337)
;
_cell_angle_alpha 89.366(2)
_cell_angle_beta 84.928(2)
_cell_angle_gamma 64.381(2)
_cell_formula_units_Z 2
_cell_length_a 15.8047(4)
_cell_length_b 18.1652(4)
_cell_length_c 24.3339(6)
_cell_measurement_reflns_used 22977
_cell_measurement_temperature 100.00(10)
_cell_measurement_theta_max 73.1650
_cell_measurement_theta_min 4.5590
_cell_volume 6271.8(3)
_computing_cell_refinement 'CrysAlisPro 1.171.39.32a (Rigaku OD, 2017)'
_computing_data_collection 'CrysAlisPro 1.171.39.32a (Rigaku OD, 2017)'
_computing_data_reduction 'CrysAlisPro 1.171.39.32a (Rigaku OD, 2017)'
_computing_molecular_graphics 'Olex2 (Dolomanov et al., 2009)'
_computing_publication_material 'Olex2 (Dolomanov et al., 2009)'
_computing_structure_refinement 'ShelXL (Sheldrick, 2015)'
_diffrn_ambient_environment N~2~
_diffrn_ambient_temperature 100.00(10)
_diffrn_detector 'CCD plate'
_diffrn_detector_area_resol_mean 5.3127
_diffrn_detector_type AtlasS2
_diffrn_measured_fraction_theta_full 0.999
_diffrn_measured_fraction_theta_max 0.971
_diffrn_measurement_details
;
List of Runs (angles in degrees, time in seconds):

  # Type    Start    End  Width  t~exp~   \w     \q     \k     \f   Frames
--------------------------------------------------------------------------
  1  \w   -108.00 -17.00   1.00    2.00    --  -41.49 -37.00 -90.00   91
  2  \w    -72.00  -7.00   1.00    2.00    --  -41.49 125.00-180.00   65
  3  \w    -52.00 -26.00   1.00    2.00    --  -41.49  57.00 -30.00   26
  4  \w    -64.00  33.00   1.00    2.00    --  -41.49  37.00  90.00   97
  5  \w    -63.00  31.00   1.00    2.00    --  -41.49  57.00-180.00   94
  6  \w     61.00  94.00   1.00    2.00    --   41.49-125.00  60.00   33
  7  \w     41.00 118.00   1.00    5.00    --  107.19-125.00 -90.00   77
  8  \w     85.00 121.00   1.00    5.00    --  107.19-125.00 120.00   36
  9  \w     79.00 178.00   1.00    5.00    --  107.19  30.00  30.00   99
 10  \w     34.00  85.00   1.00    5.00    --  107.19-125.00 -60.00   51
 11  \w     44.00  97.00   1.00    5.00    --  107.19 -15.00  90.00   53
 12  \w     41.00  76.00   1.00    5.00    --  107.19 -45.00  90.00   35
 13  \w     96.00 122.00   1.00    5.00    --  107.19 -45.00  90.00   26
 14  \w     75.00 101.00   1.00    5.00    --  107.19 -94.00 -30.00   26
 15  \w     81.00 166.00   1.00    5.00    --  107.19  45.00 120.00   85
 16  \w     37.00 121.00   1.00    5.00    --  107.19 -61.00 -60.00   84
 17  \w     83.00 163.00   1.00    5.00    --  107.19  30.00  90.00   80
 18  \w    114.00 176.00   1.00    5.00    --  107.19 125.00  60.00   62
 19  \w     41.00 140.00   1.00    5.00    --  107.19 -77.00  60.00   99
;
_diffrn_measurement_device 'four-circle diffractometer'
_diffrn_measurement_device_type 'SuperNova, Dual, Cu at home/near, AtlasS2'
_diffrn_measurement_method '\w scans'
_diffrn_orient_matrix_type 'CrysAlisPro convention (1999,Acta A55,543-557)'
_diffrn_orient_matrix_UB_11 0.1003898000
_diffrn_orient_matrix_UB_12 -0.0386264000
_diffrn_orient_matrix_UB_13 -0.0295415000
_diffrn_orient_matrix_UB_21 -0.0371702000
_diffrn_orient_matrix_UB_22 -0.0252189000
_diffrn_orient_matrix_UB_23 -0.0494604000
_diffrn_orient_matrix_UB_31 -0.0181026000
_diffrn_orient_matrix_UB_32 0.0820149000
_diffrn_orient_matrix_UB_33 -0.0269152000
_diffrn_radiation_monochromator mirror
_diffrn_radiation_probe x-ray
_diffrn_radiation_type CuK\a
_diffrn_radiation_wavelength 1.54184
_diffrn_reflns_av_unetI/netI 0.0953
_diffrn_reflns_Laue_measured_fraction_full 0.999
_diffrn_reflns_Laue_measured_fraction_max 0.971
_diffrn_reflns_limit_h_max 19
_diffrn_reflns_limit_h_min -19
_diffrn_reflns_limit_k_max 22
_diffrn_reflns_limit_k_min -22
_diffrn_reflns_limit_l_max 30
_diffrn_reflns_limit_l_min -5
_diffrn_reflns_number 24477
_diffrn_reflns_point_group_measured_fraction_full 0.999
_diffrn_reflns_point_group_measured_fraction_max 0.971
_diffrn_reflns_theta_full 67.684
_diffrn_reflns_theta_max 73.377
_diffrn_reflns_theta_min 3.461
_diffrn_source 'micro-focus sealed X-ray tube'
_diffrn_source_type 'SuperNova (Cu) X-ray Source'
_exptl_absorpt_coefficient_mu 8.178
_exptl_absorpt_correction_T_max 1.00000
_exptl_absorpt_correction_T_min 0.63390
_exptl_absorpt_correction_type multi-scan
_exptl_absorpt_process_details
;
CrysAlisPro 1.171.39.32a (Rigaku Oxford Diffraction, 2017)
Empirical absorption correction using spherical harmonics,
 implemented in SCALE3 ABSPACK scaling algorithm.
;
_exptl_crystal_colour orange
_exptl_crystal_colour_primary orange
_exptl_crystal_density_diffrn 1.251
_exptl_crystal_description block
_exptl_crystal_F_000 2448
_exptl_crystal_size_max 0.2
_exptl_crystal_size_mid 0.15
_exptl_crystal_size_min 0.15
_refine_diff_density_max 4.592
_refine_diff_density_min -4.954
_refine_diff_density_rms 0.268
_refine_ls_extinction_method none
_refine_ls_goodness_of_fit_ref 1.174
_refine_ls_hydrogen_treatment constr
_refine_ls_matrix_type full
_refine_ls_number_parameters 1292
_refine_ls_number_reflns 24477
_refine_ls_number_restraints 816
_refine_ls_restrained_S_all 1.158
_refine_ls_R_factor_all 0.0962
_refine_ls_R_factor_gt 0.0876
_refine_ls_shift/su_max 0.001
_refine_ls_shift/su_mean 0.000
_refine_ls_structure_factor_coef Fsqd
_refine_ls_weighting_details 'w=1/[\s^2^(Fo^2^)+234.5719P] where P=(Fo^2^+2Fc^2^)/3'
_refine_ls_weighting_scheme calc
_refine_ls_wR_factor_gt 0.2110
_refine_ls_wR_factor_ref 0.2143
_reflns_Friedel_coverage 0.000
_reflns_number_gt 21858
_reflns_number_total 24477
_reflns_threshold_expression 'I > 2\s(I)'
_cod_data_source_file ja8b09746_si_002.cif
_cod_data_source_block compound10
_cod_database_code 4133358
_shelx_shelxl_version_number 2014/7
_chemical_oxdiff_formula C1H1N1P1Th1
_shelx_space_group_comment
;
The symmetry employed for this shelxl refinement is uniquely defined
by the following loop, which should always be used as a source of
symmetry information in preference to the above space-group names.
They are only intended as comments.
;
_reflns_odcompleteness_completeness 99.88
_reflns_odcompleteness_iscentric 1
_reflns_odcompleteness_theta 66.97
_olex2_refinement_description
;
1. Twinned data refinement
 Scales: 0.8335(18)
 0.1665(18)
2. Fixed Uiso
 At 1.2 times of:
  All C(H) groups
 At 1.5 times of:
  All C(H,H,H) groups
3. Uiso/Uaniso restraints and constraints
Uanis(C1) \\sim Ueq, Uanis(C2) \\sim Ueq, Uanis(C3) \\sim Ueq, Uanis(C4) \\sim
Ueq, Uanis(C5) \\sim Ueq, Uanis(C6) \\sim Ueq, Uanis(C7) \\sim Ueq, Uanis(C8)
\\sim Ueq, Uanis(C9) \\sim Ueq, Uanis(C10) \\sim Ueq, Uanis(C11) \\sim Ueq,
Uanis(C12) \\sim Ueq, Uanis(C13) \\sim Ueq, Uanis(C14) \\sim Ueq, Uanis(C15)
\\sim Ueq, Uanis(C16) \\sim Ueq, Uanis(C17) \\sim Ueq, Uanis(C18) \\sim Ueq,
Uanis(C19) \\sim Ueq, Uanis(C20) \\sim Ueq, Uanis(C21) \\sim Ueq, Uanis(C22)
\\sim Ueq, Uanis(C23) \\sim Ueq, Uanis(C24) \\sim Ueq, Uanis(C25) \\sim Ueq,
Uanis(C26) \\sim Ueq, Uanis(C27) \\sim Ueq, Uanis(C28) \\sim Ueq, Uanis(C29)
\\sim Ueq, Uanis(C30) \\sim Ueq, Uanis(C31) \\sim Ueq, Uanis(C32) \\sim Ueq,
Uanis(C33) \\sim Ueq, Uanis(C34) \\sim Ueq, Uanis(C35) \\sim Ueq, Uanis(C36)
\\sim Ueq, Uanis(C37) \\sim Ueq, Uanis(C38) \\sim Ueq, Uanis(C39) \\sim Ueq,
Uanis(C40) \\sim Ueq, Uanis(C41) \\sim Ueq, Uanis(C42) \\sim Ueq, Uanis(C43)
\\sim Ueq, Uanis(C44) \\sim Ueq, Uanis(C45) \\sim Ueq, Uanis(C46) \\sim Ueq,
Uanis(C47) \\sim Ueq, Uanis(C48) \\sim Ueq, Uanis(C49) \\sim Ueq, Uanis(C50)
\\sim Ueq, Uanis(C51) \\sim Ueq, Uanis(C52) \\sim Ueq, Uanis(C53) \\sim Ueq,
Uanis(C54) \\sim Ueq, Uanis(C55) \\sim Ueq, Uanis(C56) \\sim Ueq, Uanis(C57)
\\sim Ueq, Uanis(C58) \\sim Ueq, Uanis(C59) \\sim Ueq, Uanis(C60) \\sim Ueq,
Uanis(C61) \\sim Ueq, Uanis(C62) \\sim Ueq, Uanis(C63) \\sim Ueq, Uanis(C64)
\\sim Ueq, Uanis(C65) \\sim Ueq, Uanis(C66) \\sim Ueq, Uanis(C67) \\sim Ueq,
Uanis(C68) \\sim Ueq, Uanis(C69) \\sim Ueq, Uanis(C70) \\sim Ueq, Uanis(C71)
\\sim Ueq, Uanis(C72) \\sim Ueq, Uanis(C73) \\sim Ueq, Uanis(C74) \\sim Ueq,
Uanis(C75) \\sim Ueq, Uanis(C76) \\sim Ueq, Uanis(C77) \\sim Ueq, Uanis(C78)
\\sim Ueq, Uanis(C79) \\sim Ueq, Uanis(C80) \\sim Ueq, Uanis(C81) \\sim Ueq,
Uanis(C82) \\sim Ueq, Uanis(C83) \\sim Ueq, Uanis(C84) \\sim Ueq, Uanis(C85)
\\sim Ueq, Uanis(C86) \\sim Ueq, Uanis(C87) \\sim Ueq, Uanis(C88) \\sim Ueq,
Uanis(C89) \\sim Ueq, Uanis(C90) \\sim Ueq, Uanis(C91) \\sim Ueq, Uanis(C92)
\\sim Ueq, Uanis(C93) \\sim Ueq, Uanis(C94) \\sim Ueq, Uanis(C95) \\sim Ueq,
Uanis(C96) \\sim Ueq, Uanis(C97) \\sim Ueq, Uanis(C98) \\sim Ueq, Uanis(C99)
\\sim Ueq, Uanis(C100) \\sim Ueq, Uanis(C101) \\sim Ueq, Uanis(C102) \\sim Ueq,
Uanis(C103) \\sim Ueq, Uanis(C104) \\sim Ueq, Uanis(C105) \\sim Ueq,
Uanis(C106) \\sim Ueq, Uanis(C107) \\sim Ueq, Uanis(C108) \\sim Ueq,
Uanis(C109) \\sim Ueq, Uanis(C110) \\sim Ueq, Uanis(C111) \\sim Ueq,
Uanis(C112) \\sim Ueq, Uanis(C113) \\sim Ueq, Uanis(C114) \\sim Ueq,
Uanis(C115) \\sim Ueq, Uanis(C116) \\sim Ueq, Uanis(C117) \\sim Ueq,
Uanis(C118) \\sim Ueq, Uanis(C119) \\sim Ueq, Uanis(C120) \\sim Ueq,
Uanis(C121) \\sim Ueq, Uanis(C122) \\sim Ueq, Uanis(C123) \\sim Ueq,
Uanis(C124) \\sim Ueq, Uanis(C125) \\sim Ueq, Uanis(C126) \\sim Ueq,
Uanis(C127) \\sim Ueq, Uanis(C128) \\sim Ueq, Uanis(C129) \\sim Ueq,
Uanis(C130) \\sim Ueq, Uanis(C131) \\sim Ueq, Uanis(C132) \\sim Ueq, Uanis(N1)
\\sim Ueq, Uanis(N2) \\sim Ueq, Uanis(N3) \\sim Ueq, Uanis(N4) \\sim Ueq: with
sigma of 0.005 and sigma for terminal atoms of 0.01
Uanis(N3) \\sim Ueq, Uanis(C29) \\sim Ueq, Uanis(C33) \\sim Ueq, Uanis(C54)
\\sim Ueq, Uanis(C114) \\sim Ueq: with sigma of 0.001 and sigma for terminal
atoms of 0.002
Uanis(C51) = Uanis(C54)
Uanis(C118) = Uanis(C114)
4.a Aromatic/amide H refined with riding coordinates:
 C3(H3), C5(H5), C20(H20), C22(H22), C37(H37), C39(H39), C40(H40), C41(H41),
 C45(H45), C47(H47), C63(H63), C65(H65), C80(H80), C82(H82), C97(H97), C99(H99),
  C100(H100), C101(H101), C105(H105), C107(H107), C121(H121), C122(H122),
 C123(H123), C124(H124), C125(H125), C126(H126), C127(H127), C128(H128),
 C129(H129), C130(H130), C131(H131), C132(H132)
4.b Fitted hexagon refined as free rotating group:
 C127(C128,C129,C130,C131,C132)
4.c Idealised Me refined as rotating group:
 C7(H7A,H7B,H7C), C8(H8A,H8B,H8C), C9(H9A,H9B,H9C), C11(H11A,H11B,H11C),
 C12(H12A,H12B,H12C), C13(H13A,H13B,H13C), C15(H15A,H15B,H15C), C16(H16A,H16B,
 H16C), C17(H17A,H17B,H17C), C24(H24A,H24B,H24C), C25(H25A,H25B,H25C), C26(H26A,
 H26B,H26C), C28(H28A,H28B,H28C), C29(H29A,H29B,H29C), C30(H30A,H30B,H30C),
 C32(H32A,H32B,H32C), C33(H33A,H33B,H33C), C34(H34A,H34B,H34C), C50(H50A,H50B,
 H50C), C51(H51A,H51B,H51C), C52(H52A,H52B,H52C), C54(H54A,H54B,H54C), C55(H55A,
 H55B,H55C), C56(H56A,H56B,H56C), C58(H58A,H58B,H58C), C59(H59A,H59B,H59C),
 C60(H60A,H60B,H60C), C67(H67A,H67B,H67C), C68(H68A,H68B,H68C), C69(H69A,H69B,
 H69C), C71(H71A,H71B,H71C), C72(H72A,H72B,H72C), C73(H73A,H73B,H73C), C75(H75A,
 H75B,H75C), C76(H76A,H76B,H76C), C77(H77A,H77B,H77C), C84(H84A,H84B,H84C),
 C85(H85A,H85B,H85C), C86(H86A,H86B,H86C), C88(H88A,H88B,H88C), C89(H89A,H89B,
 H89C), C90(H90A,H90B,H90C), C92(H92A,H92B,H92C), C93(H93A,H93B,H93C), C94(H94A,
 H94B,H94C), C110(H11D,H11E,H11F), C111(H11G,H11H,H11I), C112(H11J,H11K,H11L),
 C114(H11M,H11N,H11O), C115(H11P,H11Q,H11R), C116(H11S,H11T,H11U), C118(H11V,
 H11W,H11X), C119(H11Y,H,HA), C120(H12D,H12E,H12F)
;
_olex2_submission_special_instructions 'No special instructions were received'
_oxdiff_exptl_absorpt_empirical_details
;
Empirical correction (ABSPACK) includes:
- Absorption correction using spherical harmonics
- Frame scaling
;
_oxdiff_exptl_absorpt_empirical_full_max 2.464
_oxdiff_exptl_absorpt_empirical_full_min 0.361

loop_
_space_group_symop_operation_xyz
'x, y, z'
'-x, -y, -z'

loop_
_atom_site_label
_atom_site_type_symbol
_atom_site_fract_x
_atom_site_fract_y
_atom_site_fract_z
_atom_site_U_iso_or_equiv
_atom_site_adp_type
_atom_site_occupancy
_atom_site_site_symmetry_order
_atom_site_calc_flag
_atom_site_refinement_flags_posn
_atom_site_refinement_flags_adp
C1 C 0.6940(8) 0.2581(7) 0.8443(5) 0.009(2) Uani 1 1 d . U
C2 C 0.7706(8) 0.1922(7) 0.8679(5) 0.010(2) Uani 1 1 d . U
C3 C 0.7509(8) 0.1231(6) 0.8699(4) 0.007(2) Uani 1 1 d . U
H3 H 0.7892 0.0727 0.8836 0.009 Uiso 1 1 calc R .
C4 C 0.6647(8) 0.1425(7) 0.8479(5) 0.010(2) Uani 1 1 d . U
C5 C 0.6299(8) 0.2248(7) 0.8328(5) 0.011(2) Uani 1 1 d . U
H5 H 0.5732 0.2536 0.8175 0.013 Uiso 1 1 calc R .
C6 C 0.6773(8) 0.3419(7) 0.8209(5) 0.011(2) Uani 1 1 d . U
C7 C 0.5719(9) 0.3993(7) 0.8260(6) 0.018(3) Uani 1 1 d . U
H7A H 0.5388 0.3747 0.8076 0.026 Uiso 1 1 calc GR .
H7B H 0.5622 0.4502 0.8094 0.026 Uiso 1 1 calc GR .
H7C H 0.5487 0.4090 0.8643 0.026 Uiso 1 1 calc GR .
C8 C 0.7243(9) 0.3889(7) 0.8468(5) 0.012(2) Uani 1 1 d . U
H8A H 0.7004 0.4018 0.8848 0.018 Uiso 1 1 calc GR .
H8B H 0.7109 0.4385 0.8274 0.018 Uiso 1 1 calc GR .
H8C H 0.7912 0.3561 0.8443 0.018 Uiso 1 1 calc GR .
C9 C 0.7105(10) 0.3263(8) 0.7587(5) 0.018(3) Uani 1 1 d . U
H9A H 0.7753 0.2868 0.7540 0.026 Uiso 1 1 calc GR .
H9B H 0.7045 0.3764 0.7423 0.026 Uiso 1 1 calc GR .
H9C H 0.6725 0.3060 0.7411 0.026 Uiso 1 1 calc GR .
C10 C 0.8714(8) 0.1825(7) 0.8764(5) 0.011(2) Uani 1 1 d . U
C11 C 0.9190(8) 0.1985(8) 0.8235(5) 0.016(3) Uani 1 1 d . U
H11A H 0.9167 0.1652 0.7939 0.024 Uiso 1 1 calc GR .
H11B H 0.9834 0.1854 0.8285 0.024 Uiso 1 1 calc GR .
H11C H 0.8867 0.2551 0.8148 0.024 Uiso 1 1 calc GR .
C12 C 0.8728(9) 0.2355(8) 0.9248(5) 0.017(3) Uani 1 1 d . U
H12A H 0.8337 0.2919 0.9185 0.025 Uiso 1 1 calc GR .
H12B H 0.9362 0.2280 0.9277 0.025 Uiso 1 1 calc GR .
H12C H 0.8494 0.2198 0.9584 0.025 Uiso 1 1 calc GR .
C13 C 0.9355(9) 0.0926(8) 0.8903(6) 0.019(3) Uani 1 1 d . U
H13A H 0.9098 0.0787 0.9238 0.029 Uiso 1 1 calc GR .
H13B H 0.9977 0.0870 0.8949 0.029 Uiso 1 1 calc GR .
H13C H 0.9386 0.0568 0.8607 0.029 Uiso 1 1 calc GR .
C14 C 0.6186(8) 0.0842(7) 0.8385(5) 0.012(2) Uani 1 1 d . U
C15 C 0.5776(10) 0.1004(8) 0.7831(5) 0.018(3) Uani 1 1 d . U
H15A H 0.5338 0.1568 0.7818 0.027 Uiso 1 1 calc GR .
H15B H 0.5457 0.0667 0.7783 0.027 Uiso 1 1 calc GR .
H15C H 0.6275 0.0878 0.7540 0.027 Uiso 1 1 calc GR .
C16 C 0.6920(9) -0.0041(8) 0.8398(6) 0.018(3) Uani 1 1 d . U
H16A H 0.7460 -0.0120 0.8148 0.027 Uiso 1 1 calc GR .
H16B H 0.6656 -0.0397 0.8289 0.027 Uiso 1 1 calc GR .
H16C H 0.7107 -0.0163 0.8765 0.027 Uiso 1 1 calc GR .
C17 C 0.5404(9) 0.0996(8) 0.8851(5) 0.016(3) Uani 1 1 d . U
H17A H 0.5662 0.0925 0.9201 0.024 Uiso 1 1 calc GR .
H17B H 0.5139 0.0615 0.8810 0.024 Uiso 1 1 calc GR .
H17C H 0.4920 0.1543 0.8833 0.024 Uiso 1 1 calc GR .
C18 C 0.5475(9) 0.2454(7) 1.0686(5) 0.011(2) Uani 1 1 d . U
C19 C 0.5103(9) 0.1920(7) 1.0473(5) 0.011(2) Uani 1 1 d . U
C20 C 0.5903(9) 0.1193(7) 1.0276(5) 0.012(2) Uani 1 1 d . U
H20 H 0.5869 0.0757 1.0099 0.015 Uiso 1 1 calc R .
C21 C 0.6736(9) 0.1220(7) 1.0382(5) 0.014(2) Uani 1 1 d . U
C22 C 0.6476(9) 0.2005(7) 1.0621(5) 0.012(2) Uani 1 1 d . U
H22 H 0.6898 0.2201 1.0722 0.014 Uiso 1 1 calc R .
C23 C 0.5007(9) 0.3267(7) 1.1022(5) 0.015(2) Uani 1 1 d . U
C24 C 0.5760(9) 0.3478(8) 1.1250(5) 0.015(2) Uani 1 1 d . U
H24A H 0.6099 0.3070 1.1504 0.022 Uiso 1 1 calc GR .
H24B H 0.5457 0.4002 1.1439 0.022 Uiso 1 1 calc GR .
H24C H 0.6190 0.3493 1.0951 0.022 Uiso 1 1 calc GR .
C25 C 0.4382(10) 0.3227(9) 1.1529(5) 0.023(3) Uani 1 1 d . U
H25A H 0.3921 0.3063 1.1415 0.034 Uiso 1 1 calc GR .
H25B H 0.4068 0.3755 1.1711 0.034 Uiso 1 1 calc GR .
H25C H 0.4764 0.2838 1.1779 0.034 Uiso 1 1 calc GR .
C26 C 0.4421(9) 0.3994(7) 1.0677(5) 0.015(2) Uani 1 1 d . U
H26A H 0.4826 0.4073 1.0389 0.023 Uiso 1 1 calc GR .
H26B H 0.4119 0.4477 1.0910 0.023 Uiso 1 1 calc GR .
H26C H 0.3951 0.3885 1.0517 0.023 Uiso 1 1 calc GR .
C27 C 0.4121(9) 0.1937(7) 1.0524(5) 0.014(2) Uani 1 1 d . U
C28 C 0.3960(11) 0.1628(9) 1.1096(6) 0.023(3) Uani 1 1 d . U
H28A H 0.4405 0.1068 1.1122 0.034 Uiso 1 1 calc GR .
H28B H 0.3331 0.1670 1.1147 0.034 Uiso 1 1 calc GR .
H28C H 0.4043 0.1953 1.1375 0.034 Uiso 1 1 calc GR .
C29 C 0.3302(8) 0.2767(7) 1.0442(5) 0.011(2) Uani 1 1 d . U
H29A H 0.3239 0.3138 1.0738 0.017 Uiso 1 1 calc GR .
H29B H 0.2729 0.2704 1.0440 0.017 Uiso 1 1 calc GR .
H29C H 0.3423 0.2981 1.0097 0.017 Uiso 1 1 calc GR .
C30 C 0.4037(10) 0.1358(8) 1.0101(6) 0.019(3) Uani 1 1 d . U
H30A H 0.4143 0.1521 0.9735 0.029 Uiso 1 1 calc GR .
H30B H 0.3417 0.1379 1.0152 0.029 Uiso 1 1 calc GR .
H30C H 0.4498 0.0810 1.0152 0.029 Uiso 1 1 calc GR .
C31 C 0.7701(9) 0.0493(8) 1.0417(5) 0.015(2) Uani 1 1 d . U
C32 C 0.7934(11) -0.0147(8) 0.9946(6) 0.024(3) Uani 1 1 d . U
H32A H 0.7424 -0.0299 0.9937 0.036 Uiso 1 1 calc GR .
H32B H 0.8501 -0.0621 1.0007 0.036 Uiso 1 1 calc GR .
H32C H 0.8020 0.0082 0.9600 0.036 Uiso 1 1 calc GR .
C33 C 0.8494(10) 0.0761(8) 1.0433(6) 0.020(3) Uani 1 1 d . U
H33A H 0.8523 0.1053 1.0106 0.030 Uiso 1 1 calc GR .
H33B H 0.9084 0.0289 1.0451 0.030 Uiso 1 1 calc GR .
H33C H 0.8372 0.1110 1.0753 0.030 Uiso 1 1 calc GR .
C34 C 0.7632(11) 0.0070(9) 1.0961(6) 0.026(3) Uani 1 1 d . U
H34A H 0.7491 0.0447 1.1267 0.039 Uiso 1 1 calc GR .
H34B H 0.8221 -0.0395 1.0999 0.039 Uiso 1 1 calc GR .
H34C H 0.7140 -0.0106 1.0957 0.039 Uiso 1 1 calc GR .
C35 C 0.3841(9) 0.3552(7) 0.9057(5) 0.011(2) Uani 1 1 d . U
C36 C 0.3132(8) 0.4348(7) 0.9350(5) 0.008(2) Uani 1 1 d . U
C37 C 0.3508(8) 0.4855(7) 0.9558(5) 0.008(2) Uani 1 1 d . U
H37 H 0.4154 0.4699 0.9522 0.010 Uiso 1 1 calc R .
C38 C 0.2881(8) 0.5599(7) 0.9820(5) 0.011(2) Uani 1 1 d . U
C39 C 0.1917(9) 0.5845(7) 0.9882(5) 0.013(2) Uani 1 1 d . U
H39 H 0.1513 0.6347 1.0049 0.016 Uiso 1 1 calc R .
C40 C 0.1562(9) 0.5322(7) 0.9689(5) 0.014(2) Uani 1 1 d . U
H40 H 0.0918 0.5471 0.9733 0.017 Uiso 1 1 calc R .
C41 C 0.2180(9) 0.4572(7) 0.9429(5) 0.013(2) Uani 1 1 d . U
H41 H 0.1942 0.4222 0.9308 0.015 Uiso 1 1 calc R .
C42 C 0.3250(8) 0.6118(7) 1.0027(5) 0.011(2) Uani 1 1 d . U
C43 C 0.2443(9) 0.3808(7) 0.8283(5) 0.014(2) Uani 1 1 d . U
C44 C 0.1782(9) 0.3482(7) 0.8424(5) 0.014(2) Uani 1 1 d . U
C45 C 0.0793(9) 0.4024(7) 0.8461(5) 0.014(2) Uani 1 1 d . U
H45 H 0.0359 0.3817 0.8562 0.017 Uiso 1 1 calc R .
C46 C 0.0472(9) 0.4840(8) 0.8351(5) 0.014(2) Uani 1 1 d . U
C47 C 0.1123(9) 0.5116(7) 0.8143(5) 0.013(2) Uani 1 1 d . U
H47 H 0.0907 0.5658 0.8042 0.015 Uiso 1 1 calc R .
C48 C 0.2096(9) 0.4612(7) 0.8080(5) 0.012(2) Uani 1 1 d . U
C49 C 0.2048(10) 0.2566(8) 0.8524(6) 0.019(3) Uani 1 1 d . U
C50 C 0.2442(10) 0.2321(8) 0.9086(6) 0.023(3) Uani 1 1 d . U
H50A H 0.3049 0.2325 0.9075 0.035 Uiso 1 1 calc GR .
H50B H 0.2503 0.1783 0.9167 0.035 Uiso 1 1 calc GR .
H50C H 0.2021 0.2703 0.9366 0.035 Uiso 1 1 calc GR .
C51 C 0.2758(12) 0.2014(10) 0.8048(7) 0.035(3) Uani 1 1 d . U
H51A H 0.2470 0.2142 0.7706 0.053 Uiso 1 1 calc GR .
H51B H 0.2930 0.1451 0.8126 0.053 Uiso 1 1 calc GR .
H51C H 0.3312 0.2110 0.8018 0.053 Uiso 1 1 calc GR .
C52 C 0.1191(10) 0.2369(9) 0.8528(6) 0.024(3) Uani 1 1 d . U
H52A H 0.0788 0.2588 0.8863 0.035 Uiso 1 1 calc GR .
H52B H 0.1404 0.1787 0.8509 0.035 Uiso 1 1 calc GR .
H52C H 0.0847 0.2608 0.8216 0.035 Uiso 1 1 calc GR .
C53 C -0.0591(10) 0.5399(9) 0.8445(6) 0.025(3) Uani 1 1 d . U
C54 C -0.0953(13) 0.5310(10) 0.9045(7) 0.035(3) Uani 1 1 d . U
H54A H -0.0873 0.4759 0.9094 0.053 Uiso 1 1 calc GR .
H54B H -0.1609 0.5678 0.9111 0.053 Uiso 1 1 calc GR .
H54C H -0.0602 0.5437 0.9300 0.053 Uiso 1 1 calc GR .
C55 C -0.1104(12) 0.5164(11) 0.8030(8) 0.041(4) Uani 1 1 d . U
H55A H -0.0830 0.5174 0.7663 0.061 Uiso 1 1 calc GR .
H55B H -0.1758 0.5545 0.8063 0.061 Uiso 1 1 calc GR .
H55C H -0.1047 0.4624 0.8101 0.061 Uiso 1 1 calc GR .
C56 C -0.0804(12) 0.6295(10) 0.8379(8) 0.037(4) Uani 1 1 d . U
H56A H -0.0543 0.6468 0.8666 0.055 Uiso 1 1 calc GR .
H56B H -0.1474 0.6619 0.8404 0.055 Uiso 1 1 calc GR .
H56C H -0.0531 0.6365 0.8026 0.055 Uiso 1 1 calc GR .
C57 C 0.2723(9) 0.4979(7) 0.7781(5) 0.015(2) Uani 1 1 d . U
C58 C 0.3462(10) 0.4344(8) 0.7353(5) 0.019(3) Uani 1 1 d . U
H58A H 0.3879 0.3881 0.7542 0.029 Uiso 1 1 calc GR .
H58B H 0.3818 0.4590 0.7150 0.029 Uiso 1 1 calc GR .
H58C H 0.3143 0.4171 0.7102 0.029 Uiso 1 1 calc GR .
C59 C 0.2155(9) 0.5704(8) 0.7438(6) 0.021(3) Uani 1 1 d . U
H59A H 0.1796 0.5552 0.7203 0.031 Uiso 1 1 calc GR .
H59B H 0.2576 0.5866 0.7216 0.031 Uiso 1 1 calc GR .
H59C H 0.1735 0.6152 0.7679 0.031 Uiso 1 1 calc GR .
C60 C 0.3230(9) 0.5261(8) 0.8175(5) 0.016(3) Uani 1 1 d . U
H60A H 0.2778 0.5630 0.8451 0.024 Uiso 1 1 calc GR .
H60B H 0.3555 0.5533 0.7973 0.024 Uiso 1 1 calc GR .
H60C H 0.3676 0.4796 0.8350 0.024 Uiso 1 1 calc GR .
N1 N 0.4626(7) 0.3154(5) 0.9272(4) 0.0077(18) Uani 1 1 d . U
N2 N 0.3517(7) 0.6564(6) 1.0223(4) 0.014(2) Uani 1 1 d . U
P1 P 0.3689(2) 0.32010(17) 0.84272(13) 0.0108(6) Uani 1 1 d . .
Th1 Th 0.60007(3) 0.23257(2) 0.94813(2) 0.00698(10) Uani 1 1 d . .
C61 C 0.5388(9) 0.6880(8) 0.4438(5) 0.014(2) Uani 1 1 d . U
C62 C 0.5880(8) 0.7372(7) 0.4273(5) 0.009(2) Uani 1 1 d . U
C63 C 0.6835(9) 0.6924(7) 0.4394(5) 0.016(3) Uani 1 1 d . U
H63 H 0.7300 0.7110 0.4341 0.019 Uiso 1 1 calc R .
C64 C 0.6971(9) 0.6167(7) 0.4605(5) 0.013(2) Uani 1 1 d . U
C65 C 0.6087(9) 0.6144(7) 0.4652(5) 0.015(2) Uani 1 1 d . U
H65 H 0.5971 0.5718 0.4798 0.018 Uiso 1 1 calc R .
C66 C 0.4452(9) 0.6899(7) 0.4320(5) 0.013(2) Uani 1 1 d . U
C67 C 0.4138(9) 0.6412(8) 0.4747(6) 0.020(3) Uani 1 1 d . U
H67A H 0.4517 0.5838 0.4676 0.029 Uiso 1 1 calc GR .
H67B H 0.3488 0.6538 0.4720 0.029 Uiso 1 1 calc GR .
H67C H 0.4215 0.6556 0.5112 0.029 Uiso 1 1 calc GR .
C68 C 0.3616(10) 0.7769(9) 0.4346(6) 0.023(3) Uani 1 1 d . U
H68A H 0.3539 0.8017 0.4704 0.035 Uiso 1 1 calc GR .
H68B H 0.3048 0.7728 0.4278 0.035 Uiso 1 1 calc GR .
H68C H 0.3745 0.8098 0.4070 0.035 Uiso 1 1 calc GR .
C69 C 0.4549(10) 0.6506(8) 0.3754(6) 0.022(3) Uani 1 1 d . U
H69A H 0.4766 0.6783 0.3479 0.033 Uiso 1 1 calc GR .
H69B H 0.3948 0.6544 0.3674 0.033 Uiso 1 1 calc GR .
H69C H 0.4994 0.5942 0.3754 0.033 Uiso 1 1 calc GR .
C70 C 0.5600(9) 0.8149(8) 0.3929(5) 0.016(3) Uani 1 1 d . U
C71 C 0.4828(10) 0.8924(8) 0.4232(6) 0.019(3) Uani 1 1 d . U
H71A H 0.4297 0.8823 0.4360 0.029 Uiso 1 1 calc GR .
H71B H 0.4634 0.9369 0.3982 0.029 Uiso 1 1 calc GR .
H71C H 0.5075 0.9063 0.4541 0.029 Uiso 1 1 calc GR .
C72 C 0.5259(11) 0.8033(8) 0.3373(6) 0.023(3) Uani 1 1 d . U
H72A H 0.5759 0.7591 0.3163 0.034 Uiso 1 1 calc GR .
H72B H 0.5081 0.8526 0.3170 0.034 Uiso 1 1 calc GR .
H72C H 0.4726 0.7912 0.3443 0.034 Uiso 1 1 calc GR .
C73 C 0.6441(11) 0.8346(8) 0.3771(6) 0.023(3) Uani 1 1 d . U
H73A H 0.6697 0.8415 0.4100 0.034 Uiso 1 1 calc GR .
H73B H 0.6235 0.8841 0.3569 0.034 Uiso 1 1 calc GR .
H73C H 0.6917 0.7906 0.3546 0.034 Uiso 1 1 calc GR .
C74 C 0.7931(10) 0.5407(8) 0.4606(6) 0.022(3) Uani 1 1 d . U
C75 C 0.8091(11) 0.4984(9) 0.4030(7) 0.033(4) Uani 1 1 d . U
H75A H 0.7572 0.4858 0.3978 0.049 Uiso 1 1 calc GR .
H75B H 0.8665 0.4490 0.4007 0.049 Uiso 1 1 calc GR .
H75C H 0.8134 0.5344 0.3748 0.049 Uiso 1 1 calc GR .
C76 C 0.8733(10) 0.5648(9) 0.4646(6) 0.026(3) Uani 1 1 d . U
H76A H 0.8749 0.5987 0.4344 0.039 Uiso 1 1 calc GR .
H76B H 0.9320 0.5166 0.4632 0.039 Uiso 1 1 calc GR .
H76C H 0.8636 0.5944 0.4988 0.039 Uiso 1 1 calc GR .
C77 C 0.7926(12) 0.4821(9) 0.5056(7) 0.032(4) Uani 1 1 d . U
H77A H 0.7838 0.5082 0.5411 0.048 Uiso 1 1 calc GR .
H77B H 0.8516 0.4340 0.5023 0.048 Uiso 1 1 calc GR .
H77C H 0.7422 0.4670 0.5019 0.048 Uiso 1 1 calc GR .
C78 C 0.7111(9) 0.6995(7) 0.6366(5) 0.012(2) Uani 1 1 d . U
C79 C 0.6255(9) 0.7707(8) 0.6557(5) 0.015(2) Uani 1 1 d . U
C80 C 0.5548(9) 0.7425(7) 0.6632(5) 0.014(2) Uani 1 1 d . U
H80 H 0.4921 0.7754 0.6751 0.017 Uiso 1 1 calc R .
C81 C 0.5913(9) 0.6585(8) 0.6505(5) 0.015(2) Uani 1 1 d . U
C82 C 0.6879(9) 0.6320(7) 0.6327(5) 0.013(2) Uani 1 1 d . U
H82 H 0.7295 0.5793 0.6205 0.015 Uiso 1 1 calc R .
C83 C 0.8156(9) 0.6827(8) 0.6322(5) 0.017(3) Uani 1 1 d . U
C84 C 0.8816(9) 0.5914(8) 0.6201(6) 0.022(3) Uani 1 1 d . U
H84A H 0.8709 0.5595 0.6492 0.033 Uiso 1 1 calc GR .
H84B H 0.9460 0.5834 0.6179 0.033 Uiso 1 1 calc GR .
H84C H 0.8690 0.5747 0.5857 0.033 Uiso 1 1 calc GR .
C85 C 0.8404(9) 0.7303(8) 0.5847(6) 0.019(3) Uani 1 1 d . U
H85A H 0.8245 0.7161 0.5505 0.029 Uiso 1 1 calc GR .
H85B H 0.9066 0.7161 0.5822 0.029 Uiso 1 1 calc GR .
H85C H 0.8053 0.7879 0.5922 0.029 Uiso 1 1 calc GR .
C86 C 0.8425(10) 0.7032(9) 0.6875(6) 0.025(3) Uani 1 1 d . U
H86A H 0.8082 0.7607 0.6957 0.037 Uiso 1 1 calc GR .
H86B H 0.9089 0.6884 0.6847 0.037 Uiso 1 1 calc GR .
H86C H 0.8273 0.6733 0.7163 0.037 Uiso 1 1 calc GR .
C87 C 0.6028(9) 0.8562(7) 0.6789(5) 0.014(2) Uani 1 1 d . U
C88 C 0.6667(9) 0.8969(7) 0.6589(5) 0.015(2) Uani 1 1 d . U
H88A H 0.7304 0.8622 0.6661 0.022 Uiso 1 1 calc GR .
H88B H 0.6459 0.9485 0.6782 0.022 Uiso 1 1 calc GR .
H88C H 0.6637 0.9055 0.6200 0.022 Uiso 1 1 calc GR .
C89 C 0.6035(11) 0.8490(8) 0.7423(5) 0.022(3) Uani 1 1 d . U
H89A H 0.5612 0.8263 0.7559 0.033 Uiso 1 1 calc GR .
H89B H 0.5836 0.9021 0.7591 0.033 Uiso 1 1 calc GR .
H89C H 0.6661 0.8140 0.7513 0.033 Uiso 1 1 calc GR .
C90 C 0.5042(10) 0.9158(8) 0.6667(6) 0.021(3) Uani 1 1 d . U
H90A H 0.5011 0.9196 0.6275 0.032 Uiso 1 1 calc GR .
H90B H 0.4894 0.9686 0.6825 0.032 Uiso 1 1 calc GR .
H90C H 0.4596 0.8968 0.6824 0.032 Uiso 1 1 calc GR .
C91 C 0.5418(10) 0.6028(8) 0.6577(5) 0.016(3) Uani 1 1 d . U
C92 C 0.4654(10) 0.6337(9) 0.7067(6) 0.023(3) Uani 1 1 d . U
H92A H 0.4939 0.6343 0.7398 0.034 Uiso 1 1 calc GR .
H92B H 0.4349 0.5980 0.7109 0.034 Uiso 1 1 calc GR .
H92C H 0.4197 0.6879 0.6999 0.034 Uiso 1 1 calc GR .
C93 C 0.6128(11) 0.5171(9) 0.6685(7) 0.030(3) Uani 1 1 d . U
H93A H 0.6540 0.4938 0.6356 0.045 Uiso 1 1 calc GR .
H93B H 0.5803 0.4843 0.6791 0.045 Uiso 1 1 calc GR .
H93C H 0.6491 0.5187 0.6977 0.045 Uiso 1 1 calc GR .
C94 C 0.4923(10) 0.6024(9) 0.6058(6) 0.022(3) Uani 1 1 d . U
H94A H 0.4516 0.6575 0.5973 0.034 Uiso 1 1 calc GR .
H94B H 0.4559 0.5720 0.6127 0.034 Uiso 1 1 calc GR .
H94C H 0.5389 0.5774 0.5753 0.034 Uiso 1 1 calc GR .
C95 C 0.3444(9) 0.8613(7) 0.5769(5) 0.012(2) Uani 1 1 d . U
C96 C 0.2895(8) 0.9395(7) 0.5494(5) 0.010(2) Uani 1 1 d . U
C97 C 0.3341(9) 0.9885(7) 0.5317(5) 0.011(2) Uani 1 1 d . U
H97 H 0.3975 0.9715 0.5363 0.013 Uiso 1 1 calc R .
C98 C 0.2838(8) 1.0628(7) 0.5070(5) 0.010(2) Uani 1 1 d . U
C99 C 0.1880(9) 1.0910(7) 0.4998(5) 0.014(2) Uani 1 1 d . U
H99 H 0.1546 1.1413 0.4843 0.016 Uiso 1 1 calc R .
C100 C 0.1448(9) 1.0414(8) 0.5166(5) 0.015(2) Uani 1 1 d . U
H100 H 0.0816 1.0582 0.5114 0.018 Uiso 1 1 calc R .
C101 C 0.1936(8) 0.9674(7) 0.5408(5) 0.012(2) Uani 1 1 d . U
H101 H 0.1626 0.9356 0.5516 0.014 Uiso 1 1 calc R .
C102 C 0.3288(8) 1.1126(7) 0.4889(5) 0.010(2) Uani 1 1 d . U
C103 C 0.1728(8) 0.8881(7) 0.6499(5) 0.010(2) Uani 1 1 d . U
C104 C 0.1388(9) 0.9616(7) 0.6821(5) 0.014(2) Uani 1 1 d . U
C105 C 0.0429(9) 1.0141(8) 0.6850(5) 0.016(3) Uani 1 1 d . U
H105 H 0.0219 1.0634 0.7046 0.019 Uiso 1 1 calc R .
C106 C -0.0231(9) 0.9974(8) 0.6605(5) 0.016(3) Uani 1 1 d . U
C107 C 0.0092(9) 0.9207(7) 0.6338(5) 0.014(2) Uani 1 1 d . U
H107 H -0.0338 0.9061 0.6190 0.017 Uiso 1 1 calc R .
C108 C 0.1049(9) 0.8657(7) 0.6290(5) 0.014(2) Uani 1 1 d . U
C109 C 0.2006(9) 0.9882(8) 0.7152(5) 0.018(3) Uani 1 1 d . U
C110 C 0.2677(9) 0.9178(8) 0.7486(5) 0.020(3) Uani 1 1 d . U
H11D H 0.2331 0.8919 0.7683 0.029 Uiso 1 1 calc GR .
H11E H 0.2949 0.9390 0.7743 0.029 Uiso 1 1 calc GR .
H11F H 0.3169 0.8785 0.7239 0.029 Uiso 1 1 calc GR .
C111 C 0.2572(10) 1.0232(9) 0.6783(6) 0.021(3) Uani 1 1 d . U
H11G H 0.3010 0.9815 0.6528 0.031 Uiso 1 1 calc GR .
H11H H 0.2910 1.0423 0.7008 0.031 Uiso 1 1 calc GR .
H11I H 0.2149 1.0679 0.6583 0.031 Uiso 1 1 calc GR .
C112 C 0.1414(10) 1.0559(9) 0.7588(6) 0.025(3) Uani 1 1 d . U
H11J H 0.1081 1.1062 0.7407 0.037 Uiso 1 1 calc GR .
H11K H 0.1821 1.0628 0.7832 0.037 Uiso 1 1 calc GR .
H11L H 0.0970 1.0410 0.7796 0.037 Uiso 1 1 calc GR .
C113 C -0.1274(11) 1.0586(9) 0.6649(7) 0.027(3) Uani 1 1 d . U
C114 C -0.1381(13) 1.1408(10) 0.6484(7) 0.037(3) Uani 1 1 d . U
H11M H -0.1052 1.1593 0.6720 0.056 Uiso 1 1 calc GR .
H11N H -0.2037 1.1783 0.6516 0.056 Uiso 1 1 calc GR .
H11O H -0.1123 1.1381 0.6108 0.056 Uiso 1 1 calc GR .
C115 C -0.1654(12) 1.0679(11) 0.7280(8) 0.040(4) Uani 1 1 d . U
H11P H -0.1678 1.0182 0.7398 0.060 Uiso 1 1 calc GR .
H11Q H -0.2274 1.1121 0.7330 0.060 Uiso 1 1 calc GR .
H11R H -0.1240 1.0791 0.7495 0.060 Uiso 1 1 calc GR .
C116 C -0.1896(13) 1.0302(11) 0.6369(8) 0.041(4) Uani 1 1 d . U
H11S H -0.1692 1.0209 0.5982 0.061 Uiso 1 1 calc GR .
H11T H -0.2536 1.0713 0.6418 0.061 Uiso 1 1 calc GR .
H11U H -0.1857 0.9804 0.6528 0.061 Uiso 1 1 calc GR .
C117 C 0.1307(10) 0.7804(8) 0.6016(6) 0.018(3) Uani 1 1 d . U
C118 C 0.0419(13) 0.7679(10) 0.5942(7) 0.037(3) Uani 1 1 d . U
H11V H 0.0034 0.7794 0.6287 0.056 Uiso 1 1 calc GR .
H11W H 0.0601 0.7125 0.5824 0.056 Uiso 1 1 calc GR .
H11X H 0.0069 0.8042 0.5669 0.056 Uiso 1 1 calc GR .
C119 C 0.1880(12) 0.7118(9) 0.6409(7) 0.032(3) Uani 1 1 d . U
H11Y H 0.2452 0.7155 0.6470 0.048 Uiso 1 1 calc GR .
H H 0.2029 0.6593 0.6244 0.048 Uiso 1 1 calc GR .
HA H 0.1510 0.7182 0.6755 0.048 Uiso 1 1 calc GR .
C120 C 0.1844(11) 0.7690(9) 0.5442(7) 0.028(3) Uani 1 1 d . U
H12D H 0.1553 0.8179 0.5239 0.043 Uiso 1 1 calc GR .
H12E H 0.1827 0.7240 0.5248 0.043 Uiso 1 1 calc GR .
H12F H 0.2487 0.7580 0.5481 0.043 Uiso 1 1 calc GR .
N3 N 0.4358(7) 0.8165(6) 0.5598(4) 0.0092(19) Uani 1 1 d . U
N4 N 0.3632(7) 1.1555(6) 0.4737(4) 0.013(2) Uani 1 1 d . U
P2 P 0.3013(2) 0.82258(18) 0.63243(13) 0.0126(6) Uani 1 1 d . .
Th2 Th 0.57902(3) 0.73526(2) 0.54821(2) 0.00768(10) Uani 1 1 d . .
C121 C 0.145(2) 0.7811(18) 0.8200(13) 0.087(9) Uani 1 1 d . U
H121 H 0.2057 0.7613 0.8020 0.104 Uiso 1 1 calc R .
C122 C 0.069(2) 0.8414(18) 0.7955(13) 0.082(8) Uani 1 1 d . U
H122 H 0.0801 0.8638 0.7626 0.099 Uiso 1 1 calc R .
C123 C -0.016(3) 0.866(2) 0.8189(16) 0.104(11) Uani 1 1 d . U
H123 H -0.0664 0.9031 0.8013 0.125 Uiso 1 1 calc R .
C124 C -0.033(2) 0.8341(19) 0.8749(13) 0.088(9) Uani 1 1 d . U
H124 H -0.0948 0.8548 0.8914 0.106 Uiso 1 1 calc R .
C125 C 0.034(3) 0.779(2) 0.9012(16) 0.103(11) Uani 1 1 d . U
H125 H 0.0226 0.7594 0.9352 0.124 Uiso 1 1 calc R .
C126 C 0.131(2) 0.7501(18) 0.8717(13) 0.081(8) Uani 1 1 d . U
H126 H 0.1823 0.7111 0.8877 0.097 Uiso 1 1 calc R .
C127 C 0.9014(15) 0.3383(17) 0.6261(12) 0.136(15) Uani 1 1 d . U
H127 H 0.8423 0.3583 0.6129 0.163 Uiso 1 1 calc R .
C128 C 0.9124(18) 0.3696(14) 0.6754(12) 0.121(13) Uani 1 1 d G U
H128 H 0.8608 0.4106 0.6952 0.146 Uiso 1 1 calc R .
C129 C 1.001(2) 0.3396(16) 0.6952(9) 0.140(16) Uani 1 1 d G U
H129 H 1.0081 0.3606 0.7282 0.168 Uiso 1 1 calc R .
C130 C 1.0780(16) 0.2784(16) 0.6657(11) 0.131(14) Uani 1 1 d G U
H130 H 1.1370 0.2583 0.6790 0.157 Uiso 1 1 calc R .
C131 C 1.0669(17) 0.2471(13) 0.6164(11) 0.102(11) Uani 1 1 d G U
H131 H 1.1186 0.2061 0.5967 0.122 Uiso 1 1 calc R .
C132 C 0.979(2) 0.2770(16) 0.5966(9) 0.136(15) Uani 1 1 d G U
H132 H 0.9712 0.2561 0.5636 0.163 Uiso 1 1 calc R .

loop_
_atom_site_aniso_label
_atom_site_aniso_U_11
_atom_site_aniso_U_22
_atom_site_aniso_U_33
_atom_site_aniso_U_23
_atom_site_aniso_U_13
_atom_site_aniso_U_12
C1 0.012(4) 0.005(4) 0.007(4) 0.001(3) 0.001(3) -0.003(3)
C2 0.007(4) 0.012(4) 0.011(4) -0.002(3) -0.005(3) -0.003(3)
C3 0.007(4) 0.006(4) 0.008(4) -0.001(3) -0.001(3) -0.001(3)
C4 0.011(4) 0.011(4) 0.010(4) 0.001(3) -0.001(3) -0.005(3)
C5 0.009(4) 0.013(4) 0.011(4) -0.001(3) -0.006(3) -0.004(3)
C6 0.008(4) 0.010(4) 0.013(4) -0.002(3) 0.002(3) -0.003(3)
C7 0.015(6) 0.013(5) 0.025(6) 0.002(4) 0.001(5) -0.007(4)
C8 0.013(5) 0.007(5) 0.016(5) 0.002(4) 0.000(4) -0.006(4)
C9 0.017(6) 0.017(5) 0.017(5) 0.004(4) -0.003(5) -0.006(4)
C10 0.006(4) 0.009(4) 0.017(4) -0.003(3) -0.002(3) -0.002(3)
C11 0.003(5) 0.021(5) 0.021(6) -0.006(4) 0.000(4) -0.004(4)
C12 0.012(5) 0.021(5) 0.020(6) -0.007(4) -0.003(4) -0.009(4)
C13 0.008(5) 0.019(5) 0.031(6) 0.002(5) -0.008(5) -0.004(4)
C14 0.009(4) 0.014(4) 0.014(4) -0.001(3) -0.007(3) -0.005(3)
C15 0.019(6) 0.019(5) 0.020(6) -0.008(4) -0.005(5) -0.011(5)
C16 0.017(6) 0.016(5) 0.025(6) 0.001(4) -0.005(5) -0.010(4)
C17 0.021(6) 0.017(5) 0.015(5) -0.004(4) -0.001(5) -0.012(4)
C18 0.010(4) 0.014(4) 0.010(4) -0.003(3) -0.001(3) -0.005(3)
C19 0.013(4) 0.010(4) 0.009(4) 0.000(3) -0.001(3) -0.005(3)
C20 0.016(4) 0.008(4) 0.012(4) 0.001(3) -0.003(3) -0.004(3)
C21 0.015(4) 0.011(4) 0.016(4) 0.003(3) -0.004(3) -0.005(3)
C22 0.011(4) 0.013(4) 0.010(4) 0.003(3) -0.003(3) -0.003(3)
C23 0.015(4) 0.015(4) 0.012(4) -0.004(3) 0.001(3) -0.004(3)
C24 0.014(5) 0.019(5) 0.011(5) -0.008(4) -0.004(4) -0.006(4)
C25 0.023(6) 0.029(6) 0.014(5) -0.003(5) 0.004(5) -0.010(5)
C26 0.016(5) 0.012(5) 0.013(5) -0.004(4) 0.001(4) -0.002(4)
C27 0.016(4) 0.015(4) 0.012(4) 0.003(3) 0.000(3) -0.008(3)
C28 0.025(6) 0.028(6) 0.019(6) 0.003(5) 0.002(5) -0.016(5)
C29 0.010(3) 0.012(3) 0.013(3) 0.0008(18) -0.0002(18) -0.0054(19)
C30 0.019(6) 0.021(5) 0.019(6) -0.004(4) -0.003(5) -0.009(5)
C31 0.010(4) 0.017(4) 0.014(4) 0.003(3) -0.007(3) -0.001(3)
C32 0.027(6) 0.014(5) 0.023(6) 0.001(5) -0.005(5) -0.002(5)
C33 0.019(3) 0.020(3) 0.021(3) 0.0011(19) -0.0038(19) -0.008(2)
C34 0.026(6) 0.021(6) 0.024(6) 0.005(5) -0.007(5) -0.002(5)
C35 0.014(4) 0.006(4) 0.014(4) 0.002(3) 0.000(3) -0.007(3)
C36 0.009(4) 0.007(4) 0.010(4) 0.002(3) -0.001(3) -0.007(3)
C37 0.006(4) 0.011(4) 0.007(4) 0.003(3) -0.001(3) -0.004(3)
C38 0.009(4) 0.013(4) 0.012(4) -0.002(3) -0.001(3) -0.005(3)
C39 0.010(4) 0.014(4) 0.016(4) -0.004(3) -0.003(3) -0.005(3)
C40 0.010(4) 0.018(4) 0.014(4) -0.005(3) -0.001(3) -0.005(3)
C41 0.009(4) 0.012(4) 0.015(4) 0.000(3) -0.002(3) -0.003(3)
C42 0.008(4) 0.013(4) 0.010(4) 0.000(3) 0.000(3) -0.003(3)
C43 0.014(4) 0.015(4) 0.014(4) -0.004(3) -0.001(3) -0.008(3)
C44 0.012(4) 0.016(4) 0.017(4) -0.002(3) -0.002(3) -0.008(3)
C45 0.012(4) 0.016(4) 0.018(4) 0.001(3) -0.002(3) -0.009(3)
C46 0.012(4) 0.018(4) 0.013(4) -0.001(3) -0.001(3) -0.006(3)
C47 0.010(4) 0.013(4) 0.015(4) -0.001(3) -0.004(3) -0.004(3)
C48 0.012(4) 0.014(4) 0.010(4) -0.003(3) -0.001(3) -0.005(3)
C49 0.017(4) 0.020(4) 0.024(5) -0.002(4) -0.003(4) -0.011(4)
C50 0.023(6) 0.021(6) 0.033(6) 0.008(5) -0.011(5) -0.015(5)
C51 0.035(3) 0.035(3) 0.036(3) 0.0008(18) -0.0030(19) -0.015(2)
C52 0.018(6) 0.026(6) 0.033(6) 0.001(5) -0.007(5) -0.015(5)
C53 0.020(5) 0.025(5) 0.026(5) 0.002(4) -0.003(4) -0.006(4)
C54 0.035(3) 0.035(3) 0.036(3) 0.0008(18) -0.0030(19) -0.015(2)
C55 0.026(7) 0.046(8) 0.051(8) 0.000(6) -0.014(6) -0.014(6)
C56 0.020(6) 0.039(7) 0.046(8) -0.001(6) -0.007(6) -0.008(5)
C57 0.014(4) 0.015(4) 0.015(4) 0.001(3) 0.003(3) -0.007(3)
C58 0.018(6) 0.022(6) 0.016(5) -0.004(4) 0.004(5) -0.008(5)
C59 0.013(6) 0.026(6) 0.022(6) 0.000(5) -0.004(5) -0.007(5)
C60 0.018(6) 0.018(5) 0.016(5) 0.003(4) -0.002(4) -0.012(4)
N1 0.007(4) 0.007(3) 0.010(3) 0.002(3) -0.005(3) -0.002(3)
N2 0.010(4) 0.016(4) 0.014(4) -0.002(3) -0.003(3) -0.005(3)
P1 0.0029(13) 0.0117(13) 0.0159(14) -0.0051(11) -0.0031(11) -0.0008(11)
Th1 0.00368(18) 0.00790(18) 0.00889(18) -0.00183(13) -0.00222(14) -0.00170(14)
C61 0.013(4) 0.018(4) 0.013(4) -0.005(3) -0.003(3) -0.007(3)
C62 0.008(4) 0.008(4) 0.009(4) -0.003(3) -0.001(3) -0.001(3)
C63 0.016(4) 0.014(4) 0.016(4) -0.007(3) -0.003(3) -0.005(3)
C64 0.012(4) 0.014(4) 0.014(4) -0.006(3) -0.002(3) -0.005(3)
C65 0.017(4) 0.013(4) 0.018(4) 0.001(3) -0.005(3) -0.009(3)
C66 0.013(4) 0.016(4) 0.010(4) -0.003(3) -0.007(3) -0.004(3)
C67 0.011(5) 0.031(6) 0.021(6) 0.001(5) -0.006(5) -0.011(5)
C68 0.018(6) 0.029(6) 0.023(6) -0.004(5) -0.008(5) -0.008(5)
C69 0.025(6) 0.021(6) 0.022(6) -0.009(5) -0.007(5) -0.011(5)
C70 0.017(4) 0.017(4) 0.014(4) 0.000(3) -0.003(4) -0.007(3)
C71 0.023(6) 0.016(5) 0.020(6) -0.005(4) -0.003(5) -0.010(5)
C72 0.027(6) 0.020(6) 0.018(6) 0.003(4) -0.012(5) -0.005(5)
C73 0.027(6) 0.023(6) 0.021(6) -0.001(5) 0.005(5) -0.014(5)
C74 0.019(5) 0.021(4) 0.023(5) -0.005(4) -0.005(4) -0.005(4)
C75 0.026(7) 0.025(6) 0.038(7) -0.019(5) -0.004(6) -0.003(5)
C76 0.016(6) 0.027(6) 0.031(6) -0.004(5) -0.007(5) -0.005(5)
C77 0.026(7) 0.023(6) 0.039(7) -0.001(5) -0.005(6) -0.002(5)
C78 0.009(4) 0.017(4) 0.015(4) 0.000(3) 0.000(3) -0.010(3)
C79 0.015(4) 0.017(4) 0.016(4) -0.001(3) -0.006(3) -0.008(3)
C80 0.013(4) 0.015(4) 0.014(4) 0.003(3) -0.001(3) -0.006(3)
C81 0.014(4) 0.018(4) 0.015(4) -0.001(3) -0.005(3) -0.007(3)
C82 0.012(4) 0.013(4) 0.016(4) 0.001(3) -0.005(3) -0.007(3)
C83 0.016(4) 0.016(4) 0.021(4) 0.004(3) -0.005(4) -0.009(3)
C84 0.012(5) 0.023(6) 0.029(6) 0.008(5) -0.012(5) -0.005(5)
C85 0.011(5) 0.027(6) 0.026(6) 0.005(5) -0.006(5) -0.013(5)
C86 0.021(6) 0.030(6) 0.030(6) 0.005(5) -0.014(5) -0.014(5)
C87 0.017(4) 0.015(4) 0.016(4) -0.003(3) -0.002(3) -0.011(3)
C88 0.020(6) 0.015(5) 0.015(5) -0.003(4) -0.004(4) -0.013(4)
C89 0.032(7) 0.024(6) 0.017(6) 0.000(4) -0.004(5) -0.017(5)
C90 0.024(6) 0.013(5) 0.029(6) -0.010(5) -0.002(5) -0.009(5)
C91 0.019(4) 0.014(4) 0.018(4) 0.003(3) -0.004(4) -0.009(3)
C92 0.028(6) 0.029(6) 0.021(6) 0.009(5) -0.002(5) -0.023(5)
C93 0.024(6) 0.030(6) 0.044(7) 0.002(5) -0.015(6) -0.017(5)
C94 0.024(6) 0.026(6) 0.019(6) -0.005(5) -0.005(5) -0.011(5)
C95 0.015(4) 0.009(4) 0.012(4) 0.001(3) 0.001(3) -0.006(3)
C96 0.011(4) 0.012(4) 0.010(4) 0.000(3) -0.003(3) -0.008(3)
C97 0.011(4) 0.011(4) 0.013(4) -0.004(3) -0.002(3) -0.006(3)
C98 0.008(4) 0.011(4) 0.012(4) -0.004(3) -0.002(3) -0.005(3)
C99 0.012(4) 0.015(4) 0.015(4) 0.000(3) -0.003(3) -0.008(3)
C100 0.012(4) 0.019(4) 0.016(4) 0.002(3) -0.003(3) -0.009(3)
C101 0.009(4) 0.015(4) 0.013(4) -0.001(3) -0.005(3) -0.006(3)
C102 0.009(4) 0.012(4) 0.009(4) -0.002(3) -0.004(3) -0.003(3)
C103 0.009(4) 0.012(4) 0.009(4) -0.001(3) -0.002(3) -0.006(3)
C104 0.011(4) 0.016(4) 0.012(4) 0.002(3) -0.003(3) -0.004(3)
C105 0.013(4) 0.018(4) 0.016(4) -0.003(3) -0.002(3) -0.005(3)
C106 0.014(4) 0.018(4) 0.018(4) 0.000(3) -0.001(4) -0.008(3)
C107 0.013(4) 0.014(4) 0.016(4) -0.002(3) 0.000(3) -0.007(3)
C108 0.011(4) 0.016(4) 0.016(4) 0.003(3) 0.000(3) -0.008(3)
C109 0.013(4) 0.021(4) 0.017(4) -0.002(3) -0.003(4) -0.005(3)
C110 0.014(6) 0.030(6) 0.010(5) 0.001(4) -0.003(4) -0.005(5)
C111 0.017(6) 0.028(6) 0.022(6) -0.002(5) -0.001(5) -0.013(5)
C112 0.019(6) 0.036(6) 0.022(6) -0.011(5) 0.002(5) -0.014(5)
C113 0.023(5) 0.028(5) 0.030(5) 0.000(4) -0.008(4) -0.009(4)
C114 0.037(3) 0.037(3) 0.038(3) 0.0003(18) -0.0035(19) -0.016(2)
C115 0.028(7) 0.050(8) 0.040(7) -0.005(6) -0.002(6) -0.015(6)
C116 0.032(7) 0.042(7) 0.045(8) -0.018(6) -0.004(6) -0.012(6)
C117 0.017(4) 0.017(4) 0.023(4) 0.000(3) -0.001(4) -0.009(3)
C118 0.037(3) 0.037(3) 0.038(3) 0.0003(18) -0.0035(19) -0.016(2)
C119 0.031(7) 0.020(6) 0.047(7) 0.009(5) -0.003(6) -0.014(5)
C120 0.027(6) 0.028(6) 0.035(7) -0.010(5) 0.007(5) -0.018(5)
N3 0.009(2) 0.009(2) 0.009(2) 0.0010(10) -0.0003(10) -0.0034(12)
N4 0.009(4) 0.016(4) 0.014(4) 0.002(3) -0.003(3) -0.007(3)
P2 0.0074(14) 0.0128(14) 0.0160(15) 0.0000(11) 0.0023(11) -0.0033(11)
Th2 0.00469(19) 0.00885(19) 0.00973(19) -0.00076(13) -0.00200(14) -0.00287(14)
C121 0.086(10) 0.087(10) 0.086(10) 0.001(5) -0.007(5) -0.037(6)
C122 0.083(9) 0.082(9) 0.082(9) 0.003(5) -0.006(5) -0.036(6)
C123 0.102(12) 0.104(12) 0.106(12) 0.004(5) -0.009(5) -0.045(6)
C124 0.086(10) 0.089(10) 0.086(10) 0.001(5) -0.009(5) -0.035(6)
C125 0.103(12) 0.103(11) 0.103(12) 0.001(5) -0.012(5) -0.044(6)
C126 0.082(9) 0.079(9) 0.082(9) 0.001(5) -0.009(5) -0.035(6)
C127 0.136(16) 0.136(16) 0.136(16) 0.005(5) -0.011(5) -0.058(8)
C128 0.120(14) 0.121(14) 0.121(14) 0.005(5) -0.011(5) -0.051(7)
C129 0.140(16) 0.140(16) 0.139(16) 0.004(5) -0.013(5) -0.059(8)
C130 0.129(15) 0.131(15) 0.130(15) 0.003(5) -0.011(5) -0.054(8)
C131 0.102(11) 0.102(11) 0.100(11) 0.002(5) -0.010(5) -0.042(6)
C132 0.136(16) 0.135(16) 0.135(16) 0.004(5) -0.011(5) -0.058(8)

loop_
_atom_type_symbol
_atom_type_description
_atom_type_scat_dispersion_real
_atom_type_scat_dispersion_imag
_atom_type_scat_source
C C 0.0181 0.0091 'International Tables Vol C Tables 4.2.6.8 and 6.1.1.4'
H H 0.0000 0.0000 'International Tables Vol C Tables 4.2.6.8 and 6.1.1.4'
N N 0.0311 0.0180 'International Tables Vol C Tables 4.2.6.8 and 6.1.1.4'
P P 0.2955 0.4335 'International Tables Vol C Tables 4.2.6.8 and 6.1.1.4'
Th Th -4.1491 12.3296 'International Tables Vol C Tables 4.2.6.8 and 6.1.1.4'

loop_
_geom_angle_atom_site_label_1
_geom_angle_atom_site_label_2
_geom_angle_atom_site_label_3
_geom_angle
_geom_angle_site_symmetry_1
_geom_angle_site_symmetry_3
C2 C1 C6 135.8(11) . .
C2 C1 Th1 77.9(7) . .
C5 C1 C2 105.0(10) . .
C5 C1 C6 118.0(10) . .
C5 C1 Th1 69.7(6) . .
C6 C1 Th1 125.2(7) . .
C1 C2 C10 129.8(10) . .
C1 C2 Th1 74.1(6) . .
C3 C2 C1 108.3(10) . .
C3 C2 C10 120.1(10) . .
C3 C2 Th1 72.4(7) . .
C10 C2 Th1 131.3(7) . .
C2 C3 H3 125.3 . .
C2 C3 Th1 79.9(7) . .
C4 C3 C2 109.5(10) . .
C4 C3 H3 125.3 . .
C4 C3 Th1 71.8(6) . .
Th1 C3 H3 115.0 . .
C3 C4 C5 106.6(10) . .
C3 C4 C14 127.3(10) . .
C3 C4 Th1 79.7(7) . .
C5 C4 C14 125.9(11) . .
C5 C4 Th1 75.1(7) . .
C14 C4 Th1 113.9(7) . .
C1 C5 H5 124.7 . .
C1 C5 Th1 81.5(7) . .
C4 C5 C1 110.7(10) . .
C4 C5 H5 124.7 . .
C4 C5 Th1 75.7(7) . .
Th1 C5 H5 110.3 . .
C1 C6 C9 106.0(9) . .
C7 C6 C1 110.3(10) . .
C7 C6 C9 107.4(10) . .
C8 C6 C1 117.7(10) . .
C8 C6 C7 105.5(10) . .
C8 C6 C9 109.6(10) . .
C6 C7 H7A 109.5 . .
C6 C7 H7B 109.5 . .
C6 C7 H7C 109.5 . .
H7A C7 H7B 109.5 . .
H7A C7 H7C 109.5 . .
H7B C7 H7C 109.5 . .
C6 C8 H8A 109.5 . .
C6 C8 H8B 109.5 . .
C6 C8 H8C 109.5 . .
H8A C8 H8B 109.5 . .
H8A C8 H8C 109.5 . .
H8B C8 H8C 109.5 . .
C6 C9 H9A 109.5 . .
C6 C9 H9B 109.5 . .
C6 C9 H9C 109.5 . .
H9A C9 H9B 109.5 . .
H9A C9 H9C 109.5 . .
H9B C9 H9C 109.5 . .
C11 C10 C2 111.2(10) . .
C11 C10 C12 111.0(10) . .
C11 C10 C13 105.2(10) . .
C12 C10 C2 113.0(10) . .
C12 C10 C13 106.0(10) . .
C13 C10 C2 110.0(9) . .
C10 C11 H11A 109.5 . .
C10 C11 H11B 109.5 . .
C10 C11 H11C 109.5 . .
H11A C11 H11B 109.5 . .
H11A C11 H11C 109.5 . .
H11B C11 H11C 109.5 . .
C10 C12 H12A 109.5 . .
C10 C12 H12B 109.5 . .
C10 C12 H12C 109.5 . .
H12A C12 H12B 109.5 . .
H12A C12 H12C 109.5 . .
H12B C12 H12C 109.5 . .
C10 C13 H13A 109.5 . .
C10 C13 H13B 109.5 . .
C10 C13 H13C 109.5 . .
H13A C13 H13B 109.5 . .
H13A C13 H13C 109.5 . .
H13B C13 H13C 109.5 . .
C15 C14 C4 109.6(10) . .
C15 C14 C16 109.8(10) . .
C15 C14 C17 110.0(10) . .
C16 C14 C4 109.8(10) . .
C16 C14 C17 108.9(10) . .
C17 C14 C4 108.7(10) . .
C14 C15 H15A 109.5 . .
C14 C15 H15B 109.5 . .
C14 C15 H15C 109.5 . .
H15A C15 H15B 109.5 . .
H15A C15 H15C 109.5 . .
H15B C15 H15C 109.5 . .
C14 C16 H16A 109.5 . .
C14 C16 H16B 109.5 . .
C14 C16 H16C 109.5 . .
H16A C16 H16B 109.5 . .
H16A C16 H16C 109.5 . .
H16B C16 H16C 109.5 . .
C14 C17 H17A 109.5 . .
C14 C17 H17B 109.5 . .
C14 C17 H17C 109.5 . .
H17A C17 H17B 109.5 . .
H17A C17 H17C 109.5 . .
H17B C17 H17C 109.5 . .
C19 C18 C23 132.4(11) . .
C19 C18 Th1 75.0(7) . .
C22 C18 C19 106.1(10) . .
C22 C18 C23 120.6(11) . .
C22 C18 Th1 74.6(7) . .
C23 C18 Th1 123.9(8) . .
C18 C19 C27 133.2(11) . .
C18 C19 Th1 76.5(7) . .
C20 C19 C18 106.0(10) . .
C20 C19 C27 119.6(10) . .
C20 C19 Th1 72.3(7) . .
C27 C19 Th1 125.3(7) . .
C19 C20 H20 124.3 . .
C19 C20 Th1 79.2(7) . .
C21 C20 C19 111.3(11) . .
C21 C20 H20 124.3 . .
C21 C20 Th1 78.9(7) . .
Th1 C20 H20 109.7 . .
C20 C21 C22 106.1(11) . .
C20 C21 C31 127.3(11) . .
C20 C21 Th1 73.4(7) . .
C22 C21 C31 124.0(11) . .
C22 C21 Th1 76.1(7) . .
C31 C21 Th1 130.2(8) . .
C18 C22 H22 124.8 . .
C18 C22 Th1 77.3(7) . .
C21 C22 C18 110.4(11) . .
C21 C22 H22 124.8 . .
C21 C22 Th1 75.8(7) . .
Th1 C22 H22 114.0 . .
C18 C23 C24 110.7(10) . .
C25 C23 C18 112.2(11) . .
C25 C23 C24 105.5(10) . .
C25 C23 C26 108.8(11) . .
C26 C23 C18 113.0(10) . .
C26 C23 C24 106.3(10) . .
C23 C24 H24A 109.5 . .
C23 C24 H24B 109.5 . .
C23 C24 H24C 109.5 . .
H24A C24 H24B 109.5 . .
H24A C24 H24C 109.5 . .
H24B C24 H24C 109.5 . .
C23 C25 H25A 109.5 . .
C23 C25 H25B 109.5 . .
C23 C25 H25C 109.5 . .
H25A C25 H25B 109.5 . .
H25A C25 H25C 109.5 . .
H25B C25 H25C 109.5 . .
C23 C26 H26A 109.5 . .
C23 C26 H26B 109.5 . .
C23 C26 H26C 109.5 . .
H26A C26 H26B 109.5 . .
H26A C26 H26C 109.5 . .
H26B C26 H26C 109.5 . .
C19 C27 C28 108.0(10) . .
C19 C27 C30 112.3(10) . .
C29 C27 C19 115.7(10) . .
C29 C27 C28 109.2(11) . .
C29 C27 C30 104.9(10) . .
C30 C27 C28 106.3(10) . .
C27 C28 H28A 109.5 . .
C27 C28 H28B 109.5 . .
C27 C28 H28C 109.5 . .
H28A C28 H28B 109.5 . .
H28A C28 H28C 109.5 . .
H28B C28 H28C 109.5 . .
C27 C29 H29A 109.5 . .
C27 C29 H29B 109.5 . .
C27 C29 H29C 109.5 . .
H29A C29 H29B 109.5 . .
H29A C29 H29C 109.5 . .
H29B C29 H29C 109.5 . .
C27 C30 H30A 109.5 . .
C27 C30 H30B 109.5 . .
C27 C30 H30C 109.5 . .
H30A C30 H30B 109.5 . .
H30A C30 H30C 109.5 . .
H30B C30 H30C 109.5 . .
C21 C31 C32 111.9(10) . .
C21 C31 C34 106.5(11) . .
C33 C31 C21 112.3(11) . .
C33 C31 C32 110.7(11) . .
C33 C31 C34 108.4(11) . .
C34 C31 C32 106.7(11) . .
C31 C32 H32A 109.5 . .
C31 C32 H32B 109.5 . .
C31 C32 H32C 109.5 . .
H32A C32 H32B 109.5 . .
H32A C32 H32C 109.5 . .
H32B C32 H32C 109.5 . .
C31 C33 H33A 109.5 . .
C31 C33 H33B 109.5 . .
C31 C33 H33C 109.5 . .
H33A C33 H33B 109.5 . .
H33A C33 H33C 109.5 . .
H33B C33 H33C 109.5 . .
C31 C34 H34A 109.5 . .
C31 C34 H34B 109.5 . .
C31 C34 H34C 109.5 . .
H34A C34 H34B 109.5 . .
H34A C34 H34C 109.5 . .
H34B C34 H34C 109.5 . .
C36 C35 P1 123.8(9) . .
N1 C35 C36 117.4(10) . .
N1 C35 P1 118.6(9) . .
C37 C36 C35 116.2(10) . .
C41 C36 C35 123.7(10) . .
C41 C36 C37 120.0(11) . .
C36 C37 H37 120.9 . .
C38 C37 C36 118.2(11) . .
C38 C37 H37 120.9 . .
C37 C38 C42 118.8(11) . .
C39 C38 C37 122.2(11) . .
C39 C38 C42 119.0(11) . .
C38 C39 H39 120.7 . .
C38 C39 C40 118.6(11) . .
C40 C39 H39 120.7 . .
C39 C40 H40 120.1 . .
C39 C40 C41 119.9(12) . .
C41 C40 H40 120.1 . .
C36 C41 C40 121.0(11) . .
C36 C41 H41 119.5 . .
C40 C41 H41 119.5 . .
N2 C42 C38 176.4(13) . .
C44 C43 P1 118.7(9) . .
C48 C43 C44 117.8(11) . .
C48 C43 P1 123.3(10) . .
C43 C44 C45 118.8(11) . .
C43 C44 C49 124.6(11) . .
C45 C44 C49 116.6(11) . .
C44 C45 H45 119.1 . .
C46 C45 C44 121.9(12) . .
C46 C45 H45 119.1 . .
C45 C46 C47 118.0(12) . .
C45 C46 C53 119.2(12) . .
C47 C46 C53 122.8(12) . .
C46 C47 H47 118.7 . .
C46 C47 C48 122.6(11) . .
C48 C47 H47 118.7 . .
C43 C48 C57 124.2(11) . .
C47 C48 C43 119.2(12) . .
C47 C48 C57 116.5(11) . .
C44 C49 C51 111.1(12) . .
C50 C49 C44 110.7(11) . .
C50 C49 C51 111.1(12) . .
C50 C49 C52 106.5(11) . .
C52 C49 C44 112.3(11) . .
C52 C49 C51 104.9(12) . .
C49 C50 H50A 109.5 . .
C49 C50 H50B 109.5 . .
C49 C50 H50C 109.5 . .
H50A C50 H50B 109.5 . .
H50A C50 H50C 109.5 . .
H50B C50 H50C 109.5 . .
C49 C51 H51A 109.5 . .
C49 C51 H51B 109.5 . .
C49 C51 H51C 109.5 . .
H51A C51 H51B 109.5 . .
H51A C51 H51C 109.5 . .
H51B C51 H51C 109.5 . .
C49 C52 H52A 109.5 . .
C49 C52 H52B 109.5 . .
C49 C52 H52C 109.5 . .
H52A C52 H52B 109.5 . .
H52A C52 H52C 109.5 . .
H52B C52 H52C 109.5 . .
C46 C53 C54 109.2(12) . .
C55 C53 C46 109.2(12) . .
C55 C53 C54 110.7(14) . .
C55 C53 C56 108.7(13) . .
C56 C53 C46 111.9(13) . .
C56 C53 C54 107.1(13) . .
C53 C54 H54A 109.5 . .
C53 C54 H54B 109.5 . .
C53 C54 H54C 109.5 . .
H54A C54 H54B 109.5 . .
H54A C54 H54C 109.5 . .
H54B C54 H54C 109.5 . .
C53 C55 H55A 109.5 . .
C53 C55 H55B 109.5 . .
C53 C55 H55C 109.5 . .
H55A C55 H55B 109.5 . .
H55A C55 H55C 109.5 . .
H55B C55 H55C 109.5 . .
C53 C56 H56A 109.5 . .
C53 C56 H56B 109.5 . .
C53 C56 H56C 109.5 . .
H56A C56 H56B 109.5 . .
H56A C56 H56C 109.5 . .
H56B C56 H56C 109.5 . .
C48 C57 C58 110.0(10) . .
C59 C57 C48 111.7(11) . .
C59 C57 C58 104.5(10) . .
C59 C57 C60 107.9(10) . .
C60 C57 C48 113.0(10) . .
C60 C57 C58 109.4(11) . .
C57 C58 H58A 109.5 . .
C57 C58 H58B 109.5 . .
C57 C58 H58C 109.5 . .
H58A C58 H58B 109.5 . .
H58A C58 H58C 109.5 . .
H58B C58 H58C 109.5 . .
C57 C59 H59A 109.5 . .
C57 C59 H59B 109.5 . .
C57 C59 H59C 109.5 . .
H59A C59 H59B 109.5 . .
H59A C59 H59C 109.5 . .
H59B C59 H59C 109.5 . .
C57 C60 H60A 109.5 . .
C57 C60 H60B 109.5 . .
C57 C60 H60C 109.5 . .
H60A C60 H60B 109.5 . .
H60A C60 H60C 109.5 . .
H60B C60 H60C 109.5 . .
C35 N1 Th1 168.0(8) . .
C42 N2 Th1 171.0(9) . 2_667
C35 P1 C43 107.9(6) . .
C1 Th1 C2 28.1(3) . .
C1 Th1 C18 155.9(3) . .
C3 Th1 C1 46.6(3) . .
C3 Th1 C2 27.7(3) . .
C3 Th1 C18 137.9(3) . .
C3 Th1 C19 128.7(3) . .
C3 Th1 C21 91.5(3) . .
C3 Th1 C22 111.9(3) . .
C4 Th1 C1 47.9(3) . .
C4 Th1 C2 46.6(3) . .
C4 Th1 C3 28.4(3) . .
C4 Th1 C18 151.6(3) . .
C4 Th1 C19 126.9(3) . .
C4 Th1 C20 105.0(3) . .
C4 Th1 C21 108.7(3) . .
C4 Th1 C22 134.8(3) . .
C5 Th1 C1 28.7(3) . .
C5 Th1 C2 46.2(3) . .
C5 Th1 C3 46.6(3) . .
C5 Th1 C4 29.1(3) . .
C5 Th1 C18 174.0(3) . .
C5 Th1 C19 147.4(3) . .
C5 Th1 C20 133.0(3) . .
C5 Th1 C21 136.6(3) . .
C5 Th1 C22 157.6(3) . .
C18 Th1 C2 139.8(3) . .
C19 Th1 C1 174.7(3) . .
C19 Th1 C2 149.3(3) . .
C19 Th1 C18 28.5(3) . .
C20 Th1 C1 147.1(3) . .
C20 Th1 C2 121.8(3) . .
C20 Th1 C3 100.5(3) . .
C20 Th1 C18 46.6(3) . .
C20 Th1 C19 28.5(3) . .
C20 Th1 C21 27.8(3) . .
C20 Th1 C22 45.6(3) . .
C21 Th1 C1 131.5(3) . .
C21 Th1 C2 103.4(3) . .
C21 Th1 C18 46.8(3) . .
C21 Th1 C19 46.7(3) . .
C21 Th1 C22 28.1(3) . .
C22 Th1 C1 135.5(3) . .
C22 Th1 C2 112.5(3) . .
C22 Th1 C18 28.0(3) . .
C22 Th1 C19 46.2(3) . .
N1 Th1 C1 93.0(3) . .
N1 Th1 C2 120.8(3) . .
N1 Th1 C3 124.7(3) . .
N1 Th1 C4 98.1(3) . .
N1 Th1 C5 79.4(3) . .
N1 Th1 C18 95.2(3) . .
N1 Th1 C19 88.6(4) . .
N1 Th1 C20 111.4(4) . .
N1 Th1 C21 135.3(4) . .
N1 Th1 C22 122.9(3) . .
N1 Th1 N2 95.8(3) . 2_667
N2 Th1 C1 78.1(3) 2_667 .
N2 Th1 C2 80.6(3) 2_667 .
N2 Th1 C3 106.9(3) 2_667 .
N2 Th1 C4 124.6(3) 2_667 .
N2 Th1 C5 104.5(3) 2_667 .
N2 Th1 C18 78.5(3) 2_667 .
N2 Th1 C19 106.8(3) 2_667 .
N2 Th1 C20 118.8(3) 2_667 .
N2 Th1 C21 97.5(3) 2_667 .
N2 Th1 C22 73.4(3) 2_667 .
C62 C61 C66 134.2(11) . .
C62 C61 Th2 76.9(6) . .
C65 C61 C62 105.5(10) . .
C65 C61 C66 118.7(11) . .
C65 C61 Th2 73.9(7) . .
C66 C61 Th2 125.1(8) . .
C61 C62 C70 132.1(11) . .
C61 C62 Th2 74.3(7) . .
C63 C62 C61 107.2(10) . .
C63 C62 C70 119.8(11) . .
C63 C62 Th2 75.2(7) . .
C70 C62 Th2 124.8(7) . .
C62 C63 H63 125.0 . .
C62 C63 Th2 76.5(7) . .
C64 C63 C62 110.1(12) . .
C64 C63 H63 125.0 . .
C64 C63 Th2 76.8(7) . .
Th2 C63 H63 113.7 . .
C63 C64 C65 107.1(11) . .
C63 C64 C74 125.5(12) . .
C63 C64 Th2 75.5(7) . .
C65 C64 C74 124.7(11) . .
C65 C64 Th2 73.0(7) . .
C74 C64 Th2 131.7(8) . .
C61 C65 H65 125.0 . .
C61 C65 Th2 77.1(7) . .
C64 C65 C61 110.0(11) . .
C64 C65 H65 125.0 . .
C64 C65 Th2 78.9(7) . .
Th2 C65 H65 111.3 . .
C61 C66 C67 111.1(10) . .
C61 C66 C68 114.6(10) . .
C61 C66 C69 109.8(11) . .
C67 C66 C68 104.9(11) . .
C69 C66 C67 107.3(11) . .
C69 C66 C68 108.8(10) . .
C66 C67 H67A 109.5 . .
C66 C67 H67B 109.5 . .
C66 C67 H67C 109.5 . .
H67A C67 H67B 109.5 . .
H67A C67 H67C 109.5 . .
H67B C67 H67C 109.5 . .
C66 C68 H68A 109.5 . .
C66 C68 H68B 109.5 . .
C66 C68 H68C 109.5 . .
H68A C68 H68B 109.5 . .
H68A C68 H68C 109.5 . .
H68B C68 H68C 109.5 . .
C66 C69 H69A 109.5 . .
C66 C69 H69B 109.5 . .
C66 C69 H69C 109.5 . .
H69A C69 H69B 109.5 . .
H69A C69 H69C 109.5 . .
H69B C69 H69C 109.5 . .
C62 C70 C72 111.0(10) . .
C71 C70 C62 113.6(10) . .
C71 C70 C72 108.6(11) . .
C73 C70 C62 112.0(11) . .
C73 C70 C71 106.0(10) . .
C73 C70 C72 105.1(11) . .
C70 C71 H71A 109.5 . .
C70 C71 H71B 109.5 . .
C70 C71 H71C 109.5 . .
H71A C71 H71B 109.5 . .
H71A C71 H71C 109.5 . .
H71B C71 H71C 109.5 . .
C70 C72 H72A 109.5 . .
C70 C72 H72B 109.5 . .
C70 C72 H72C 109.5 . .
H72A C72 H72B 109.5 . .
H72A C72 H72C 109.5 . .
H72B C72 H72C 109.5 . .
C70 C73 H73A 109.5 . .
C70 C73 H73B 109.5 . .
C70 C73 H73C 109.5 . .
H73A C73 H73B 109.5 . .
H73A C73 H73C 109.5 . .
H73B C73 H73C 109.5 . .
C64 C74 C75 104.9(11) . .
C76 C74 C64 111.4(11) . .
C76 C74 C75 107.0(13) . .
C76 C74 C77 111.0(12) . .
C77 C74 C64 112.3(12) . .
C77 C74 C75 109.8(12) . .
C74 C75 H75A 109.5 . .
C74 C75 H75B 109.5 . .
C74 C75 H75C 109.5 . .
H75A C75 H75B 109.5 . .
H75A C75 H75C 109.5 . .
H75B C75 H75C 109.5 . .
C74 C76 H76A 109.5 . .
C74 C76 H76B 109.5 . .
C74 C76 H76C 109.5 . .
H76A C76 H76B 109.5 . .
H76A C76 H76C 109.5 . .
H76B C76 H76C 109.5 . .
C74 C77 H77A 109.5 . .
C74 C77 H77B 109.5 . .
C74 C77 H77C 109.5 . .
H77A C77 H77B 109.5 . .
H77A C77 H77C 109.5 . .
H77B C77 H77C 109.5 . .
C79 C78 C83 132.2(11) . .
C79 C78 Th2 73.1(7) . .
C82 C78 C79 107.7(10) . .
C82 C78 C83 118.8(11) . .
C82 C78 Th2 72.4(7) . .
C83 C78 Th2 130.0(8) . .
C78 C79 C87 135.1(11) . .
C78 C79 Th2 78.5(7) . .
C80 C79 C78 105.2(10) . .
C80 C79 C87 118.2(11) . .
C80 C79 Th2 70.2(7) . .
C87 C79 Th2 125.5(8) . .
C79 C80 H80 124.2 . .
C79 C80 Th2 81.3(7) . .
C81 C80 C79 111.6(11) . .
C81 C80 H80 124.2 . .
C81 C80 Th2 76.8(7) . .
Th2 C80 H80 109.7 . .
C80 C81 C82 106.6(11) . .
C80 C81 C91 128.5(12) . .
C80 C81 Th2 74.2(7) . .
C82 C81 C91 124.8(11) . .
C82 C81 Th2 79.2(7) . .
C91 C81 Th2 116.0(8) . .
C78 C82 H82 125.6 . .
C78 C82 Th2 79.6(7) . .
C81 C82 C78 108.8(11) . .
C81 C82 H82 125.6 . .
C81 C82 Th2 72.3(7) . .
Th2 C82 H82 114.7 . .
C78 C83 C84 112.0(10) . .
C78 C83 C85 112.1(10) . .
C78 C83 C86 110.8(11) . .
C84 C83 C85 106.2(11) . .
C86 C83 C84 105.1(11) . .
C86 C83 C85 110.3(11) . .
C83 C84 H84A 109.5 . .
C83 C84 H84B 109.5 . .
C83 C84 H84C 109.5 . .
H84A C84 H84B 109.5 . .
H84A C84 H84C 109.5 . .
H84B C84 H84C 109.5 . .
C83 C85 H85A 109.5 . .
C83 C85 H85B 109.5 . .
C83 C85 H85C 109.5 . .
H85A C85 H85B 109.5 . .
H85A C85 H85C 109.5 . .
H85B C85 H85C 109.5 . .
C83 C86 H86A 109.5 . .
C83 C86 H86B 109.5 . .
C83 C86 H86C 109.5 . .
H86A C86 H86B 109.5 . .
H86A C86 H86C 109.5 . .
H86B C86 H86C 109.5 . .
C79 C87 C89 106.3(10) . .
C88 C87 C79 118.8(11) . .
C88 C87 C89 108.2(10) . .
C90 C87 C79 109.8(10) . .
C90 C87 C88 105.5(11) . .
C90 C87 C89 107.8(11) . .
C87 C88 H88A 109.5 . .
C87 C88 H88B 109.5 . .
C87 C88 H88C 109.5 . .
H88A C88 H88B 109.5 . .
H88A C88 H88C 109.5 . .
H88B C88 H88C 109.5 . .
C87 C89 H89A 109.5 . .
C87 C89 H89B 109.5 . .
C87 C89 H89C 109.5 . .
H89A C89 H89B 109.5 . .
H89A C89 H89C 109.5 . .
H89B C89 H89C 109.5 . .
C87 C90 H90A 109.5 . .
C87 C90 H90B 109.5 . .
C87 C90 H90C 109.5 . .
H90A C90 H90B 109.5 . .
H90A C90 H90C 109.5 . .
H90B C90 H90C 109.5 . .
C81 C91 C92 110.3(10) . .
C81 C91 C94 110.7(11) . .
C92 C91 C94 107.3(11) . .
C93 C91 C81 109.6(11) . .
C93 C91 C92 109.0(12) . .
C93 C91 C94 109.9(11) . .
C91 C92 H92A 109.5 . .
C91 C92 H92B 109.5 . .
C91 C92 H92C 109.5 . .
H92A C92 H92B 109.5 . .
H92A C92 H92C 109.5 . .
H92B C92 H92C 109.5 . .
C91 C93 H93A 109.5 . .
C91 C93 H93B 109.5 . .
C91 C93 H93C 109.5 . .
H93A C93 H93B 109.5 . .
H93A C93 H93C 109.5 . .
H93B C93 H93C 109.5 . .
C91 C94 H94A 109.5 . .
C91 C94 H94B 109.5 . .
C91 C94 H94C 109.5 . .
H94A C94 H94B 109.5 . .
H94A C94 H94C 109.5 . .
H94B C94 H94C 109.5 . .
C96 C95 P2 125.5(9) . .
N3 C95 C96 119.5(10) . .
N3 C95 P2 115.0(9) . .
C97 C96 C95 119.2(11) . .
C97 C96 C101 117.6(11) . .
C101 C96 C95 123.2(11) . .
C96 C97 H97 119.9 . .
C96 C97 C98 120.3(11) . .
C98 C97 H97 119.9 . .
C97 C98 C99 121.8(11) . .
C97 C98 C102 120.4(11) . .
C99 C98 C102 117.8(11) . .
C98 C99 H99 121.2 . .
C100 C99 C98 117.5(11) . .
C100 C99 H99 121.2 . .
C99 C100 H100 119.2 . .
C101 C100 C99 121.5(12) . .
C101 C100 H100 119.2 . .
C96 C101 H101 119.4 . .
C100 C101 C96 121.3(11) . .
C100 C101 H101 119.4 . .
N4 C102 C98 177.9(13) . .
C104 C103 C108 117.9(11) . .
C104 C103 P2 122.4(9) . .
C108 C103 P2 119.6(9) . .
C103 C104 C109 124.7(11) . .
C105 C104 C103 118.6(11) . .
C105 C104 C109 116.7(11) . .
C104 C105 H105 117.9 . .
C106 C105 C104 124.2(12) . .
C106 C105 H105 117.9 . .
C105 C106 C107 117.0(12) . .
C105 C106 C113 121.3(12) . .
C107 C106 C113 121.7(12) . .
C106 C107 H107 119.3 . .
C108 C107 C106 121.4(12) . .
C108 C107 H107 119.3 . .
C103 C108 C117 123.5(11) . .
C107 C108 C103 120.2(11) . .
C107 C108 C117 116.3(11) . .
C110 C109 C104 111.9(11) . .
C111 C109 C104 112.3(11) . .
C111 C109 C110 109.8(11) . .
C111 C109 C112 105.6(11) . .
C112 C109 C104 112.2(11) . .
C112 C109 C110 104.5(11) . .
C109 C110 H11D 109.5 . .
C109 C110 H11E 109.5 . .
C109 C110 H11F 109.5 . .
H11D C110 H11E 109.5 . .
H11D C110 H11F 109.5 . .
H11E C110 H11F 109.5 . .
C109 C111 H11G 109.5 . .
C109 C111 H11H 109.5 . .
C109 C111 H11I 109.5 . .
H11G C111 H11H 109.5 . .
H11G C111 H11I 109.5 . .
H11H C111 H11I 109.5 . .
C109 C112 H11J 109.5 . .
C109 C112 H11K 109.5 . .
C109 C112 H11L 109.5 . .
H11J C112 H11K 109.5 . .
H11J C112 H11L 109.5 . .
H11K C112 H11L 109.5 . .
C106 C113 C115 107.3(12) . .
C114 C113 C106 110.7(14) . .
C114 C113 C115 105.8(13) . .
C114 C113 C116 113.5(14) . .
C116 C113 C106 114.4(13) . .
C116 C113 C115 104.3(14) . .
C113 C114 H11M 109.5 . .
C113 C114 H11N 109.5 . .
C113 C114 H11O 109.5 . .
H11M C114 H11N 109.5 . .
H11M C114 H11O 109.5 . .
H11N C114 H11O 109.5 . .
C113 C115 H11P 109.5 . .
C113 C115 H11Q 109.5 . .
C113 C115 H11R 109.5 . .
H11P C115 H11Q 109.5 . .
H11P C115 H11R 109.5 . .
H11Q C115 H11R 109.5 . .
C113 C116 H11S 109.5 . .
C113 C116 H11T 109.5 . .
C113 C116 H11U 109.5 . .
H11S C116 H11T 109.5 . .
H11S C116 H11U 109.5 . .
H11T C116 H11U 109.5 . .
C118 C117 C108 111.4(11) . .
C118 C117 C119 105.0(12) . .
C119 C117 C108 109.5(11) . .
C120 C117 C108 112.5(11) . .
C120 C117 C118 106.8(12) . .
C120 C117 C119 111.3(12) . .
C117 C118 H11V 109.5 . .
C117 C118 H11W 109.5 . .
C117 C118 H11X 109.5 . .
H11V C118 H11W 109.5 . .
H11V C118 H11X 109.5 . .
H11W C118 H11X 109.5 . .
C117 C119 H11Y 109.5 . .
C117 C119 H 109.5 . .
C117 C119 HA 109.5 . .
H11Y C119 H 109.5 . .
H11Y C119 HA 109.5 . .
H C119 HA 109.5 . .
C117 C120 H12D 109.5 . .
C117 C120 H12E 109.5 . .
C117 C120 H12F 109.5 . .
H12D C120 H12E 109.5 . .
H12D C120 H12F 109.5 . .
H12E C120 H12F 109.5 . .
C95 N3 Th2 168.5(8) . .
C102 N4 Th2 171.3(9) . 2_676
C95 P2 C103 110.4(6) . .
C61 Th2 C62 28.8(3) . .
C61 Th2 C63 47.0(4) . .
C61 Th2 C64 47.3(3) . .
C61 Th2 C78 148.6(3) . .
C61 Th2 C79 175.9(3) . .
C61 Th2 C82 128.9(3) . .
C62 Th2 C78 138.2(3) . .
C63 Th2 C62 28.3(3) . .
C63 Th2 C64 27.6(4) . .
C63 Th2 C78 110.6(3) . .
C63 Th2 C79 133.0(4) . .
C64 Th2 C62 46.5(3) . .
C64 Th2 C78 102.1(3) . .
C65 Th2 C61 29.0(3) . .
C65 Th2 C62 46.9(3) . .
C65 Th2 C63 46.0(4) . .
C65 Th2 C64 28.2(3) . .
C65 Th2 C78 120.7(3) . .
C65 Th2 C79 147.1(4) . .
C65 Th2 C82 100.2(3) . .
C79 Th2 C62 153.6(3) . .
C79 Th2 C64 130.2(4) . .
C79 Th2 C78 28.3(3) . .
C80 Th2 C61 149.7(4) . .
C80 Th2 C62 175.3(3) . .
C80 Th2 C63 156.4(4) . .
C80 Th2 C64 137.7(4) . .
C80 Th2 C65 134.9(4) . .
C80 Th2 C78 46.2(4) . .
C80 Th2 C79 28.5(4) . .
C80 Th2 C81 29.0(3) . .
C80 Th2 C82 46.7(4) . .
C81 Th2 C61 128.6(4) . .
C81 Th2 C62 153.4(3) . .
C81 Th2 C63 135.9(4) . .
C81 Th2 C64 110.6(4) . .
C81 Th2 C65 106.6(4) . .
C81 Th2 C78 46.7(3) . .
C81 Th2 C79 47.8(4) . .
C81 Th2 C82 28.6(4) . .
C82 Th2 C62 137.8(3) . .
C82 Th2 C63 111.6(4) . .
C82 Th2 C64 91.6(3) . .
C82 Th2 C78 28.0(3) . .
C82 Th2 C79 47.0(3) . .
N3 Th2 C61 86.8(4) . .
N3 Th2 C62 94.6(3) . .
N3 Th2 C63 122.6(4) . .
N3 Th2 C64 134.1(4) . .
N3 Th2 C65 110.0(4) . .
N3 Th2 C78 123.4(4) . .
N3 Th2 C79 95.6(4) . .
N3 Th2 C80 80.6(4) . .
N3 Th2 C81 97.5(4) . .
N3 Th2 C82 125.0(4) . .
N3 Th2 N4 95.6(3) . 2_676
N4 Th2 C61 106.0(3) 2_676 .
N4 Th2 C62 77.7(3) 2_676 .
N4 Th2 C63 73.3(3) 2_676 .
N4 Th2 C64 97.5(3) 2_676 .
N4 Th2 C65 118.9(3) 2_676 .
N4 Th2 C78 81.5(3) 2_676 .
N4 Th2 C79 77.1(3) 2_676 .
N4 Th2 C80 102.6(3) 2_676 .
N4 Th2 C81 124.2(3) 2_676 .
N4 Th2 C82 108.6(3) 2_676 .
C122 C121 H121 119.7 . .
C122 C121 C126 121(3) . .
C126 C121 H121 119.7 . .
C121 C122 H122 120.0 . .
C123 C122 C121 120(3) . .
C123 C122 H122 120.0 . .
C122 C123 H123 119.8 . .
C122 C123 C124 120(3) . .
C124 C123 H123 119.8 . .
C123 C124 H124 118.3 . .
C125 C124 C123 123(3) . .
C125 C124 H124 118.3 . .
C124 C125 H125 122.8 . .
C124 C125 C126 114(3) . .
C126 C125 H125 122.8 . .
C121 C126 C125 121(3) . .
C121 C126 H126 119.5 . .
C125 C126 H126 119.5 . .
C128 C127 H127 120.0 . .
C128 C127 C132 120.0 . .
C132 C127 H127 120.0 . .
C127 C128 H128 120.0 . .
C129 C128 C127 120.0 . .
C129 C128 H128 120.0 . .
C128 C129 H129 120.0 . .
C128 C129 C130 120.0 . .
C130 C129 H129 120.0 . .
C129 C130 H130 120.0 . .
C129 C130 C131 120.0 . .
C131 C130 H130 120.0 . .
C130 C131 H131 120.0 . .
C132 C131 C130 120.0 . .
C132 C131 H131 120.0 . .
C127 C132 H132 120.0 . .
C131 C132 C127 120.0 . .
C131 C132 H132 120.0 . .

loop_
_geom_bond_atom_site_label_1
_geom_bond_atom_site_label_2
_geom_bond_distance
_geom_bond_site_symmetry_2
C1 C2 1.444(15) .
C1 C5 1.434(16) .
C1 C6 1.540(15) .
C1 Th1 2.950(11) .
C2 C3 1.416(16) .
C2 C10 1.559(16) .
C2 Th1 3.000(12) .
C3 H3 0.9300 .
C3 C4 1.407(16) .
C3 Th1 2.906(11) .
C4 C5 1.410(16) .
C4 C14 1.550(16) .
C4 Th1 2.805(11) .
C5 H5 0.9300 .
C5 Th1 2.798(12) .
C6 C7 1.530(17) .
C6 C8 1.524(16) .
C6 C9 1.545(17) .
C7 H7A 0.9600 .
C7 H7B 0.9600 .
C7 H7C 0.9600 .
C8 H8A 0.9600 .
C8 H8B 0.9600 .
C8 H8C 0.9600 .
C9 H9A 0.9600 .
C9 H9B 0.9600 .
C9 H9C 0.9600 .
C10 C11 1.522(17) .
C10 C12 1.537(16) .
C10 C13 1.557(16) .
C11 H11A 0.9600 .
C11 H11B 0.9600 .
C11 H11C 0.9600 .
C12 H12A 0.9600 .
C12 H12B 0.9600 .
C12 H12C 0.9600 .
C13 H13A 0.9600 .
C13 H13B 0.9600 .
C13 H13C 0.9600 .
C14 C15 1.519(16) .
C14 C16 1.522(16) .
C14 C17 1.534(18) .
C15 H15A 0.9600 .
C15 H15B 0.9600 .
C15 H15C 0.9600 .
C16 H16A 0.9600 .
C16 H16B 0.9600 .
C16 H16C 0.9600 .
C17 H17A 0.9600 .
C17 H17B 0.9600 .
C17 H17C 0.9600 .
C18 C19 1.454(16) .
C18 C22 1.426(17) .
C18 C23 1.540(16) .
C18 Th1 2.960(12) .
C19 C20 1.427(16) .
C19 C27 1.532(17) .
C19 Th1 2.941(12) .
C20 H20 0.9300 .
C20 C21 1.386(17) .
C20 Th1 2.852(12) .
C21 C22 1.418(17) .
C21 C31 1.535(16) .
C21 Th1 2.920(12) .
C22 H22 0.9300 .
C22 Th1 2.925(11) .
C23 C24 1.545(17) .
C23 C25 1.533(18) .
C23 C26 1.536(17) .
C24 H24A 0.9600 .
C24 H24B 0.9600 .
C24 H24C 0.9600 .
C25 H25A 0.9600 .
C25 H25B 0.9600 .
C25 H25C 0.9600 .
C26 H26A 0.9600 .
C26 H26B 0.9600 .
C26 H26C 0.9600 .
C27 C28 1.536(17) .
C27 C29 1.530(16) .
C27 C30 1.533(17) .
C28 H28A 0.9600 .
C28 H28B 0.9600 .
C28 H28C 0.9600 .
C29 H29A 0.9600 .
C29 H29B 0.9600 .
C29 H29C 0.9600 .
C30 H30A 0.9600 .
C30 H30B 0.9600 .
C30 H30C 0.9600 .
C31 C32 1.545(18) .
C31 C33 1.531(18) .
C31 C34 1.544(18) .
C32 H32A 0.9600 .
C32 H32B 0.9600 .
C32 H32C 0.9600 .
C33 H33A 0.9600 .
C33 H33B 0.9600 .
C33 H33C 0.9600 .
C34 H34A 0.9600 .
C34 H34B 0.9600 .
C34 H34C 0.9600 .
C35 C36 1.528(15) .
C35 N1 1.292(15) .
C35 P1 1.741(12) .
C36 C37 1.411(15) .
C36 C41 1.373(17) .
C37 H37 0.9300 .
C37 C38 1.401(16) .
C38 C39 1.385(17) .
C38 C42 1.422(16) .
C39 H39 0.9300 .
C39 C40 1.396(17) .
C40 H40 0.9300 .
C40 C41 1.404(16) .
C41 H41 0.9300 .
C42 N2 1.183(16) .
C43 C44 1.423(17) .
C43 C48 1.421(17) .
C43 P1 1.857(13) .
C44 C45 1.437(17) .
C44 C49 1.553(17) .
C45 H45 0.9300 .
C45 C46 1.374(18) .
C46 C47 1.385(18) .
C46 C53 1.538(18) .
C47 H47 0.9300 .
C47 C48 1.404(17) .
C48 C57 1.546(17) .
C49 C50 1.534(19) .
C49 C51 1.56(2) .
C49 C52 1.543(18) .
C50 H50A 0.9600 .
C50 H50B 0.9600 .
C50 H50C 0.9600 .
C51 H51A 0.9600 .
C51 H51B 0.9600 .
C51 H51C 0.9600 .
C52 H52A 0.9600 .
C52 H52B 0.9600 .
C52 H52C 0.9600 .
C53 C54 1.55(2) .
C53 C55 1.52(2) .
C53 C56 1.52(2) .
C54 H54A 0.9600 .
C54 H54B 0.9600 .
C54 H54C 0.9600 .
C55 H55A 0.9600 .
C55 H55B 0.9600 .
C55 H55C 0.9600 .
C56 H56A 0.9600 .
C56 H56B 0.9600 .
C56 H56C 0.9600 .
C57 C58 1.557(17) .
C57 C59 1.524(18) .
C57 C60 1.525(17) .
C58 H58A 0.9600 .
C58 H58B 0.9600 .
C58 H58C 0.9600 .
C59 H59A 0.9600 .
C59 H59B 0.9600 .
C59 H59C 0.9600 .
C60 H60A 0.9600 .
C60 H60B 0.9600 .
C60 H60C 0.9600 .
N1 Th1 2.143(9) .
N2 Th1 2.575(10) 2_667
Th1 N2 2.575(10) 2_667
C61 C62 1.450(17) .
C61 C65 1.443(17) .
C61 C66 1.517(17) .
C61 Th2 2.898(12) .
C62 C63 1.428(17) .
C62 C70 1.546(16) .
C62 Th2 2.933(11) .
C63 H63 0.9300 .
C63 C64 1.396(18) .
C63 Th2 2.916(13) .
C64 C65 1.410(17) .
C64 C74 1.549(17) .
C64 Th2 2.932(12) .
C65 H65 0.9300 .
C65 Th2 2.857(12) .
C66 C67 1.542(18) .
C66 C68 1.559(17) .
C66 C69 1.523(16) .
C67 H67A 0.9600 .
C67 H67B 0.9600 .
C67 H67C 0.9600 .
C68 H68A 0.9600 .
C68 H68B 0.9600 .
C68 H68C 0.9600 .
C69 H69A 0.9600 .
C69 H69B 0.9600 .
C69 H69C 0.9600 .
C70 C71 1.546(17) .
C70 C72 1.548(17) .
C70 C73 1.537(19) .
C71 H71A 0.9600 .
C71 H71B 0.9600 .
C71 H71C 0.9600 .
C72 H72A 0.9600 .
C72 H72B 0.9600 .
C72 H72C 0.9600 .
C73 H73A 0.9600 .
C73 H73B 0.9600 .
C73 H73C 0.9600 .
C74 C75 1.553(19) .
C74 C76 1.52(2) .
C74 C77 1.52(2) .
C75 H75A 0.9600 .
C75 H75B 0.9600 .
C75 H75C 0.9600 .
C76 H76A 0.9600 .
C76 H76B 0.9600 .
C76 H76C 0.9600 .
C77 H77A 0.9600 .
C77 H77B 0.9600 .
C77 H77C 0.9600 .
C78 C79 1.453(17) .
C78 C82 1.431(16) .
C78 C83 1.538(17) .
C78 Th2 3.000(12) .
C79 C80 1.414(17) .
C79 C87 1.537(16) .
C79 Th2 2.929(12) .
C80 H80 0.9300 .
C80 C81 1.405(17) .
C80 Th2 2.787(12) .
C81 C82 1.415(18) .
C81 C91 1.524(17) .
C81 Th2 2.820(13) .
C82 H82 0.9300 .
C82 Th2 2.908(12) .
C83 C84 1.544(18) .
C83 C85 1.557(18) .
C83 C86 1.541(18) .
C84 H84A 0.9600 .
C84 H84B 0.9600 .
C84 H84C 0.9600 .
C85 H85A 0.9600 .
C85 H85B 0.9600 .
C85 H85C 0.9600 .
C86 H86A 0.9600 .
C86 H86B 0.9600 .
C86 H86C 0.9600 .
C87 C88 1.532(17) .
C87 C89 1.548(17) .
C87 C90 1.519(18) .
C88 H88A 0.9600 .
C88 H88B 0.9600 .
C88 H88C 0.9600 .
C89 H89A 0.9600 .
C89 H89B 0.9600 .
C89 H89C 0.9600 .
C90 H90A 0.9600 .
C90 H90B 0.9600 .
C90 H90C 0.9600 .
C91 C92 1.539(19) .
C91 C93 1.513(19) .
C91 C94 1.543(18) .
C92 H92A 0.9600 .
C92 H92B 0.9600 .
C92 H92C 0.9600 .
C93 H93A 0.9600 .
C93 H93B 0.9600 .
C93 H93C 0.9600 .
C94 H94A 0.9600 .
C94 H94B 0.9600 .
C94 H94C 0.9600 .
C95 C96 1.495(16) .
C95 N3 1.345(16) .
C95 P2 1.735(12) .
C96 C97 1.398(16) .
C96 C101 1.410(16) .
C97 H97 0.9300 .
C97 C98 1.398(16) .
C98 C99 1.399(16) .
C98 C102 1.419(17) .
C99 H99 0.9300 .
C99 C100 1.386(17) .
C100 H100 0.9300 .
C100 C101 1.383(17) .
C101 H101 0.9300 .
C102 N4 1.167(16) .
C103 C104 1.419(16) .
C103 C108 1.433(16) .
C103 P2 1.868(12) .
C104 C105 1.394(17) .
C104 C109 1.547(17) .
C105 H105 0.9300 .
C105 C106 1.386(18) .
C106 C107 1.404(17) .
C106 C113 1.534(19) .
C107 H107 0.9300 .
C107 C108 1.402(17) .
C108 C117 1.562(17) .
C109 C110 1.542(18) .
C109 C111 1.533(19) .
C109 C112 1.540(18) .
C110 H11D 0.9600 .
C110 H11E 0.9600 .
C110 H11F 0.9600 .
C111 H11G 0.9600 .
C111 H11H 0.9600 .
C111 H11I 0.9600 .
C112 H11J 0.9600 .
C112 H11K 0.9600 .
C112 H11L 0.9600 .
C113 C114 1.48(2) .
C113 C115 1.58(2) .
C113 C116 1.50(2) .
C114 H11M 0.9600 .
C114 H11N 0.9600 .
C114 H11O 0.9600 .
C115 H11P 0.9600 .
C115 H11Q 0.9600 .
C115 H11R 0.9600 .
C116 H11S 0.9600 .
C116 H11T 0.9600 .
C116 H11U 0.9600 .
C117 C118 1.54(2) .
C117 C119 1.56(2) .
C117 C120 1.54(2) .
C118 H11V 0.9600 .
C118 H11W 0.9600 .
C118 H11X 0.9600 .
C119 H11Y 0.9600 .
C119 H 0.9600 .
C119 HA 0.9600 .
C120 H12D 0.9600 .
C120 H12E 0.9600 .
C120 H12F 0.9600 .
N3 Th2 2.095(10) .
N4 Th2 2.552(10) 2_676
Th2 N4 2.552(10) 2_676
C121 H121 0.9300 .
C121 C122 1.40(4) .
C121 C126 1.41(4) .
C122 H122 0.9300 .
C122 C123 1.30(4) .
C123 H123 0.9300 .
C123 C124 1.53(4) .
C124 H124 0.9300 .
C124 C125 1.31(4) .
C125 H125 0.9300 .
C125 C126 1.50(4) .
C126 H126 0.9300 .
C127 H127 0.9300 .
C127 C128 1.3900 .
C127 C132 1.3900 .
C128 H128 0.9300 .
C128 C129 1.3900 .
C129 H129 0.9300 .
C129 C130 1.3900 .
C130 H130 0.9300 .
C130 C131 1.3900 .
C131 H131 0.9300 .
C131 C132 1.3900 .
C132 H132 0.9300 .

loop_
_geom_torsion_atom_site_label_1
_geom_torsion_atom_site_label_2
_geom_torsion_atom_site_label_3
_geom_torsion_atom_site_label_4
_geom_torsion
C1 C2 C3 C4 0.5(13)
C1 C2 C3 Th1 -65.9(8)
C1 C2 C10 C11 -50.3(16)
C1 C2 C10 C12 75.3(16)
C1 C2 C10 C13 -166.4(12)
C2 C1 C5 C4 -0.5(13)
C2 C1 C5 Th1 70.7(8)
C2 C1 C6 C7 -154.4(13)
C2 C1 C6 C8 -33.4(19)
C2 C1 C6 C9 89.6(16)
C2 C3 C4 C5 -0.8(13)
C2 C3 C4 C14 175.9(11)
C2 C3 C4 Th1 -71.8(8)
C3 C2 C10 C11 112.3(12)
C3 C2 C10 C12 -122.1(12)
C3 C2 C10 C13 -3.9(15)
C3 C4 C5 C1 0.8(14)
C3 C4 C5 Th1 -74.2(8)
C3 C4 C14 C15 -138.0(12)
C3 C4 C14 C16 -17.2(17)
C3 C4 C14 C17 101.7(14)
C5 C1 C2 C3 0.0(13)
C5 C1 C2 C10 164.1(11)
C5 C1 C2 Th1 -64.9(8)
C5 C1 C6 C7 40.5(14)
C5 C1 C6 C8 161.5(10)
C5 C1 C6 C9 -75.5(13)
C5 C4 C14 C15 38.0(16)
C5 C4 C14 C16 158.8(12)
C5 C4 C14 C17 -82.2(14)
C6 C1 C2 C3 -166.4(12)
C6 C1 C2 C10 -2(2)
C6 C1 C2 Th1 128.7(14)
C6 C1 C5 C4 168.8(10)
C6 C1 C5 Th1 -120.0(9)
C10 C2 C3 C4 -165.5(10)
C10 C2 C3 Th1 128.1(10)
C14 C4 C5 C1 -175.9(11)
C14 C4 C5 Th1 109.1(11)
C18 C19 C20 C21 3.7(14)
C18 C19 C20 Th1 -69.7(8)
C18 C19 C27 C28 -78.0(16)
C18 C19 C27 C29 44.8(18)
C18 C19 C27 C30 165.1(13)
C19 C18 C22 C21 -0.4(14)
C19 C18 C22 Th1 69.0(8)
C19 C18 C23 C24 167.3(12)
C19 C18 C23 C25 49.9(18)
C19 C18 C23 C26 -73.6(17)
C19 C20 C21 C22 -3.9(14)
C19 C20 C21 C31 158.1(12)
C19 C20 C21 Th1 -73.6(9)
C20 C19 C27 C28 87.7(13)
C20 C19 C27 C29 -149.5(11)
C20 C19 C27 C30 -29.2(15)
C20 C21 C22 C18 2.6(14)
C20 C21 C22 Th1 -67.8(8)
C20 C21 C31 C32 44.0(18)
C20 C21 C31 C33 169.2(12)
C20 C21 C31 C34 -72.2(16)
C22 C18 C19 C20 -1.9(13)
C22 C18 C19 C27 165.2(12)
C22 C18 C19 Th1 -68.7(8)
C22 C18 C23 C24 0.0(16)
C22 C18 C23 C25 -117.5(13)
C22 C18 C23 C26 119.0(13)
C22 C21 C31 C32 -156.9(12)
C22 C21 C31 C33 -31.7(17)
C22 C21 C31 C34 86.8(15)
C23 C18 C19 C20 -170.6(12)
C23 C18 C19 C27 -4(2)
C23 C18 C19 Th1 122.6(13)
C23 C18 C22 C21 169.9(11)
C23 C18 C22 Th1 -120.7(11)
C27 C19 C20 C21 -165.5(11)
C27 C19 C20 Th1 121.1(10)
C31 C21 C22 C18 -160.2(11)
C31 C21 C22 Th1 129.4(12)
C35 C36 C37 C38 178.6(10)
C35 C36 C41 C40 -178.3(11)
C36 C35 N1 Th1 -177(4)
C36 C35 P1 C43 -13.4(11)
C36 C37 C38 C39 0.4(18)
C36 C37 C38 C42 -179.5(11)
C37 C36 C41 C40 3.4(18)
C37 C38 C39 C40 1.6(19)
C38 C39 C40 C41 -1.1(19)
C39 C40 C41 C36 -1.3(19)
C41 C36 C37 C38 -2.9(17)
C42 C38 C39 C40 -178.5(12)
C43 C44 C45 C46 1.6(19)
C43 C44 C49 C50 75.0(16)
C43 C44 C49 C51 -49.0(17)
C43 C44 C49 C52 -166.1(12)
C43 C48 C57 C58 44.0(16)
C43 C48 C57 C59 159.5(11)
C43 C48 C57 C60 -78.7(14)
C44 C43 C48 C47 14.4(17)
C44 C43 C48 C57 -164.7(11)
C44 C43 P1 C35 -96.4(10)
C44 C45 C46 C47 7.0(19)
C44 C45 C46 C53 -175.0(12)
C45 C44 C49 C50 -107.1(13)
C45 C44 C49 C51 128.9(13)
C45 C44 C49 C52 11.9(16)
C45 C46 C47 C48 -4.8(18)
C45 C46 C53 C54 53.8(17)
C45 C46 C53 C55 -67.4(17)
C45 C46 C53 C56 172.2(13)
C46 C47 C48 C43 -6.0(18)
C46 C47 C48 C57 173.1(11)
C47 C46 C53 C54 -128.3(14)
C47 C46 C53 C55 110.6(15)
C47 C46 C53 C56 -9.9(19)
C47 C48 C57 C58 -135.1(11)
C47 C48 C57 C59 -19.6(15)
C47 C48 C57 C60 102.2(13)
C48 C43 C44 C45 -12.3(17)
C48 C43 C44 C49 165.6(12)
C48 C43 P1 C35 78.3(11)
C49 C44 C45 C46 -176.4(12)
C53 C46 C47 C48 177.2(12)
N1 C35 C36 C37 40.8(15)
N1 C35 C36 C41 -137.6(12)
N1 C35 P1 C43 172.0(9)
P1 C35 C36 C37 -133.9(10)
P1 C35 C36 C41 47.7(15)
P1 C35 N1 Th1 -2(5)
P1 C43 C44 C45 162.7(9)
P1 C43 C44 C49 -19.4(17)
P1 C43 C48 C47 -160.3(9)
P1 C43 C48 C57 20.6(17)
Th1 C1 C2 C3 64.9(8)
Th1 C1 C2 C10 -130.9(12)
Th1 C1 C5 C4 -71.2(9)
Th1 C1 C6 C7 -43.5(13)
Th1 C1 C6 C8 77.6(12)
Th1 C1 C6 C9 -159.5(8)
Th1 C2 C3 C4 66.4(8)
Th1 C2 C10 C11 -155.1(8)
Th1 C2 C10 C12 -29.5(14)
Th1 C2 C10 C13 88.8(11)
Th1 C3 C4 C5 71.0(8)
Th1 C3 C4 C14 -112.4(12)
Th1 C4 C5 C1 75.0(9)
Th1 C4 C14 C15 126.6(9)
Th1 C4 C14 C16 -112.6(9)
Th1 C4 C14 C17 6.4(11)
Th1 C18 C19 C20 66.8(8)
Th1 C18 C19 C27 -126.1(13)
Th1 C18 C22 C21 -69.4(9)
Th1 C18 C23 C24 -91.5(11)
Th1 C18 C23 C25 151.0(9)
Th1 C18 C23 C26 27.5(14)
Th1 C19 C20 C21 73.4(9)
Th1 C19 C27 C28 176.2(8)
Th1 C19 C27 C29 -61.0(13)
Th1 C19 C27 C30 59.4(12)
Th1 C20 C21 C22 69.7(8)
Th1 C20 C21 C31 -128.2(13)
Th1 C21 C22 C18 70.4(9)
Th1 C21 C31 C32 -55.9(15)
Th1 C21 C31 C33 69.3(13)
Th1 C21 C31 C34 -172.1(9)
C61 C62 C63 C64 2.3(14)
C61 C62 C63 Th2 -68.0(8)
C61 C62 C70 C71 71.3(16)
C61 C62 C70 C72 -51.5(17)
C61 C62 C70 C73 -168.7(12)
C62 C61 C65 C64 -1.8(13)
C62 C61 C65 Th2 71.1(8)
C62 C61 C66 C67 -161.6(13)
C62 C61 C66 C68 -42.9(19)
C62 C61 C66 C69 79.9(16)
C62 C63 C64 C65 -3.4(14)
C62 C63 C64 C74 158.5(11)
C62 C63 C64 Th2 -70.1(9)
C63 C62 C70 C71 -121.5(12)
C63 C62 C70 C72 115.7(13)
C63 C62 C70 C73 -1.5(15)
C63 C64 C65 C61 3.2(14)
C63 C64 C65 Th2 -68.4(9)
C63 C64 C74 C75 -84.8(15)
C63 C64 C74 C76 30.6(18)
C63 C64 C74 C77 155.8(13)
C65 C61 C62 C63 -0.3(13)
C65 C61 C62 C70 168.1(12)
C65 C61 C62 Th2 -68.9(8)
C65 C61 C66 C67 35.7(15)
C65 C61 C66 C68 154.3(12)
C65 C61 C66 C69 -82.9(14)
C65 C64 C74 C75 74.1(16)
C65 C64 C74 C76 -170.5(13)
C65 C64 C74 C77 -45.2(17)
C66 C61 C62 C63 -164.7(13)
C66 C61 C62 C70 4(2)
C66 C61 C62 Th2 126.7(14)
C66 C61 C65 C64 165.5(11)
C66 C61 C65 Th2 -121.6(10)
C70 C62 C63 C64 -167.8(10)
C70 C62 C63 Th2 121.9(10)
C74 C64 C65 C61 -158.9(12)
C74 C64 C65 Th2 129.4(12)
C78 C79 C80 C81 0.5(14)
C78 C79 C80 Th2 -71.5(8)
C78 C79 C87 C88 32(2)
C78 C79 C87 C89 -90.1(17)
C78 C79 C87 C90 153.5(14)
C79 C78 C82 C81 -1.9(14)
C79 C78 C82 Th2 65.1(9)
C79 C78 C83 C84 168.7(13)
C79 C78 C83 C85 -72.0(17)
C79 C78 C83 C86 51.7(18)
C79 C80 C81 C82 -1.7(15)
C79 C80 C81 C91 174.2(12)
C79 C80 C81 Th2 -75.0(9)
C80 C79 C87 C88 -164.4(11)
C80 C79 C87 C89 73.4(14)
C80 C79 C87 C90 -42.9(16)
C80 C81 C82 C78 2.2(14)
C80 C81 C82 Th2 -69.8(9)
C80 C81 C91 C92 -29.8(18)
C80 C81 C91 C93 -149.8(14)
C80 C81 C91 C94 88.8(16)
C82 C78 C79 C80 0.9(14)
C82 C78 C79 C87 165.9(14)
C82 C78 C79 Th2 -64.6(9)
C82 C78 C83 C84 3.7(16)
C82 C78 C83 C85 123.0(12)
C82 C78 C83 C86 -113.3(13)
C82 C81 C91 C92 145.3(12)
C82 C81 C91 C93 25.4(18)
C82 C81 C91 C94 -96.1(15)
C83 C78 C79 C80 -165.3(13)
C83 C78 C79 C87 0(2)
C83 C78 C79 Th2 129.1(14)
C83 C78 C82 C81 166.4(11)
C83 C78 C82 Th2 -126.5(10)
C87 C79 C80 C81 -167.6(11)
C87 C79 C80 Th2 120.4(10)
C91 C81 C82 C78 -173.8(11)
C91 C81 C82 Th2 114.2(12)
C95 C96 C97 C98 -178.5(10)
C95 C96 C101 C100 178.1(11)
C96 C95 N3 Th2 163(4)
C96 C95 P2 C103 4.6(12)
C96 C97 C98 C99 0.8(17)
C96 C97 C98 C102 -180.0(11)
C97 C96 C101 C100 -1.1(17)
C97 C98 C99 C100 -1.9(18)
C98 C99 C100 C101 1.6(18)
C99 C100 C101 C96 0.0(19)
C101 C96 C97 C98 0.7(17)
C102 C98 C99 C100 178.8(11)
C103 C104 C105 C106 3(2)
C103 C104 C109 C110 -45.9(17)
C103 C104 C109 C111 78.1(15)
C103 C104 C109 C112 -163.1(12)
C103 C108 C117 C118 168.3(12)
C103 C108 C117 C119 52.5(16)
C103 C108 C117 C120 -71.8(16)
C104 C103 C108 C107 8.9(17)
C104 C103 C108 C117 -169.3(11)
C104 C103 P2 C95 -81.1(11)
C104 C105 C106 C107 4(2)
C104 C105 C106 C113 -179.3(13)
C105 C104 C109 C110 133.6(12)
C105 C104 C109 C111 -102.4(14)
C105 C104 C109 C112 16.4(17)
C105 C106 C107 C108 -4.1(19)
C105 C106 C113 C114 51.3(18)
C105 C106 C113 C115 -63.7(17)
C105 C106 C113 C116 -178.9(14)
C106 C107 C108 C103 -2.1(19)
C106 C107 C108 C117 176.3(12)
C107 C106 C113 C114 -131.6(14)
C107 C106 C113 C115 113.4(15)
C107 C106 C113 C116 -2(2)
C107 C108 C117 C118 -10.0(17)
C107 C108 C117 C119 -125.8(13)
C107 C108 C117 C120 109.9(14)
C108 C103 C104 C105 -9.4(17)
C108 C103 C104 C109 170.1(11)
C108 C103 P2 C95 97.0(10)
C109 C104 C105 C106 -176.2(12)
C113 C106 C107 C108 178.7(12)
N3 C95 C96 C97 -36.2(16)
N3 C95 C96 C101 144.6(12)
N3 C95 P2 C103 -177.6(8)
P2 C95 C96 C97 141.5(10)
P2 C95 C96 C101 -37.6(16)
P2 C95 N3 Th2 -15(5)
P2 C103 C104 C105 168.7(10)
P2 C103 C104 C109 -11.8(17)
P2 C103 C108 C107 -169.3(9)
P2 C103 C108 C117 12.5(16)
Th2 C61 C62 C63 68.6(8)
Th2 C61 C62 C70 -123.0(12)
Th2 C61 C65 C64 -72.9(9)
Th2 C61 C66 C67 -54.3(13)
Th2 C61 C66 C68 64.4(13)
Th2 C61 C66 C69 -172.8(8)
Th2 C62 C63 C64 70.3(9)
Th2 C62 C70 C71 -29.3(14)
Th2 C62 C70 C72 -152.0(9)
Th2 C62 C70 C73 90.8(11)
Th2 C63 C64 C65 66.7(9)
Th2 C63 C64 C74 -131.3(12)
Th2 C64 C65 C61 71.7(9)
Th2 C64 C74 C75 172.1(10)
Th2 C64 C74 C76 -72.4(15)
Th2 C64 C74 C77 52.8(16)
Th2 C78 C79 C80 65.6(8)
Th2 C78 C79 C87 -129.4(15)
Th2 C78 C82 C81 -67.0(9)
Th2 C78 C83 C84 -87.0(12)
Th2 C78 C83 C85 32.3(15)
Th2 C78 C83 C86 156.1(9)
Th2 C79 C80 C81 72.0(9)
Th2 C79 C87 C88 -79.6(13)
Th2 C79 C87 C89 158.2(9)
Th2 C79 C87 C90 41.9(14)
Th2 C80 C81 C82 73.3(9)
Th2 C80 C81 C91 -110.9(13)
Th2 C81 C82 C78 72.0(9)
Th2 C81 C91 C92 -119.8(10)
Th2 C81 C91 C93 120.2(10)
Th2 C81 C91 C94 -1.2(13)
C121 C122 C123 C124 4(5)
C122 C121 C126 C125 2(5)
C122 C123 C124 C125 -3(6)
C123 C124 C125 C126 1(5)
C124 C125 C126 C121 0(5)
C126 C121 C122 C123 -4(5)
C127 C128 C129 C130 0.0
C128 C127 C132 C131 0.0
C128 C129 C130 C131 0.0
C129 C130 C131 C132 0.0
C130 C131 C132 C127 0.0
C132 C127 C128 C129 0.0

loop_
_twin_individual_id
_twin_individual_mass_fraction_refined
1 0.8335(18)
2 0.1665(18)
